data_7150989
loop_
_publ_author_name
'Meshcheryakov, Denys'
'Arnaud-Neu, Fran\,coise'
'B\"ohmer, Volker'
'Bolte, Michael'
'Cavaleri, Julien'
'Hubscher-Bruder, V\'eronique'
'Thondorf, Iris'
'Werner, Sabine'

_publ_section_title
;
 Cyclic tetraureas with variable flexibility -- synthesis, crystal
 structures and properties
;
_journal_issue 18
_journal_name_full 'Organic &amp; Biomolecular Chemistry'
_journal_page_first 3244
_journal_page_last 3255
_journal_paper_doi 10.1039/b808773c
_journal_volume 6
_journal_year 2008
_chemical_formula_sum 'C72 H80 N8 O13'
_chemical_formula_weight 1265.44
_chemical_name_systematic ?
_space_group_IT_number 14
_symmetry_cell_setting monoclinic
_symmetry_space_group_name_Hall '-P 2ybc'
_symmetry_space_group_name_H-M 'P 1 21/c 1'
_atom_sites_solution_hydrogens geom
_atom_sites_solution_primary direct
_atom_sites_solution_secondary difmap
_audit_creation_method SHELXL-97
_cell_angle_alpha 90.00
_cell_angle_beta 93.206(7)
_cell_angle_gamma 90.00
_cell_formula_units_Z 8
_cell_length_a 25.808(2)
_cell_length_b 19.667(2)
_cell_length_c 25.792(2)
_cell_measurement_reflns_used 23300
_cell_measurement_temperature 100(2)
_cell_measurement_theta_max 23.6
_cell_measurement_theta_min 1.5
_cell_volume 13071(2)
_computing_cell_refinement 'X-Area (Stoe & Cie, 2001)'
_computing_data_collection 'X-Area (Stoe & Cie, 2001)'
_computing_data_reduction 'X-Area (Stoe & Cie, 2001)'
_computing_molecular_graphics 'XP in SHELXTL-Plus (Sheldrick, 1991)'
_computing_publication_material SHELXL97
_computing_structure_refinement 'SHELXL97 (Sheldrick, 1997) '
_computing_structure_solution 'SHELXS97 (Sheldrick, 1990) '
_diffrn_ambient_temperature 100(2)
_diffrn_measured_fraction_theta_full 0.944
_diffrn_measured_fraction_theta_max 0.944
_diffrn_measurement_device_type 'STOE IPDS II two-circle-diffractometer'
_diffrn_measurement_method \w
_diffrn_radiation_monochromator graphite
_diffrn_radiation_source 'fine-focus sealed tube'
_diffrn_radiation_type MoK\a
_diffrn_radiation_wavelength 0.71073
_diffrn_reflns_av_R_equivalents 0.1890
_diffrn_reflns_av_sigmaI/netI 0.2556
_diffrn_reflns_limit_h_max 29
_diffrn_reflns_limit_h_min -30
_diffrn_reflns_limit_k_max 24
_diffrn_reflns_limit_k_min -24
_diffrn_reflns_limit_l_max 31
_diffrn_reflns_limit_l_min -31
_diffrn_reflns_number 112990
_diffrn_reflns_theta_full 25.96
_diffrn_reflns_theta_max 25.96
_diffrn_reflns_theta_min 1.58
_diffrn_standards_decay_% 0
_diffrn_standards_interval_time 0
_diffrn_standards_number 0
_exptl_absorpt_coefficient_mu 0.089
_exptl_absorpt_correction_T_max 0.9885
_exptl_absorpt_correction_T_min 0.9720
_exptl_absorpt_correction_type none
_exptl_crystal_colour colourless
_exptl_crystal_density_diffrn 1.286
_exptl_crystal_density_method 'not measured'
_exptl_crystal_description plate
_exptl_crystal_F_000 5376
_exptl_crystal_size_max 0.32
_exptl_crystal_size_mid 0.31
_exptl_crystal_size_min 0.13
_refine_diff_density_max 0.199
_refine_diff_density_min -0.213
_refine_diff_density_rms 0.035
_refine_ls_extinction_method none
_refine_ls_goodness_of_fit_ref 0.562
_refine_ls_hydrogen_treatment constr
_refine_ls_matrix_type full
_refine_ls_number_parameters 1675
_refine_ls_number_reflns 24137
_refine_ls_number_restraints 0
_refine_ls_restrained_S_all 0.562
_refine_ls_R_factor_all 0.2012
_refine_ls_R_factor_gt 0.0476
_refine_ls_shift/su_max 0.001
_refine_ls_shift/su_mean 0.000
_refine_ls_structure_factor_coef Fsqd
_refine_ls_weighting_details 'calc w=1/[\s^2^(Fo^2^)+(0.0000P)^2^+0.0000P] where P=(Fo^2^+2Fc^2^)/3'
_refine_ls_weighting_scheme calc
_refine_ls_wR_factor_gt 0.0663
_refine_ls_wR_factor_ref 0.0915
_reflns_number_gt 5702
_reflns_number_total 24137
_reflns_threshold_expression I>2\s(I)
_cod_data_source_file b808773c.txt
_cod_data_source_block boeh19
_cod_depositor_comments
;
The following automatic conversions were performed:
'_symmetry_cell_setting' value 'Monoclinic' changed to 'monoclinic'
according to '/home/saulius/struct/CIF-dictionaries/cif_core.dic'
dictionary named 'cif_core.dic' version 2.4.1 from 2010-06-29.

Automatic conversion script
Id: cif_fix_enum 1527 2010-12-29 10:47:43Z saulius 
;
_cod_original_sg_symbol_H-M P21/c
_cod_database_code 7150989

loop_
_symmetry_equiv_pos_as_xyz
'x, y, z'
'-x, y+1/2, -z+1/2'
'-x, -y, -z'
'x, -y-1/2, z-1/2'

loop_
_atom_site_label
_atom_site_type_symbol
_atom_site_fract_x
_atom_site_fract_y
_atom_site_fract_z
_atom_site_U_iso_or_equiv
_atom_site_adp_type
_atom_site_occupancy
_atom_site_symmetry_multiplicity
_atom_site_calc_flag
_atom_site_refinement_flags
_atom_site_disorder_assembly
_atom_site_disorder_group
O1 O 0.15722(13) 0.94915(13) 0.18438(10) 0.0516(8) Uani 1 1 d . . .
N1 N 0.18070(15) 0.85041(15) 0.14409(12) 0.0473(10) Uani 1 1 d . . .
H1 H 0.1882 0.8074 0.1502 0.057 Uiso 1 1 calc R . .
C1 C 0.16295(19) 0.8875(2) 0.18463(16) 0.0456(12) Uani 1 1 d . . .
O2 O 0.16878(12) 0.76760(13) 0.31070(10) 0.0548(8) Uani 1 1 d . . .
N2 N 0.15335(15) 0.84641(16) 0.22638(12) 0.0513(10) Uani 1 1 d . . .
H2 H 0.1620 0.8033 0.2242 0.062 Uiso 1 1 calc R . .
C2 C 0.2739(2) 0.6365(2) 0.37126(16) 0.0484(12) Uani 1 1 d . . .
O3 O 0.27215(13) 0.57475(13) 0.37682(10) 0.0555(9) Uani 1 1 d . . .
N3 N 0.23321(17) 0.67535(16) 0.35089(12) 0.0497(10) Uani 1 1 d . . .
H3 H 0.2395 0.7190 0.3473 0.060 Uiso 1 1 calc R . .
C3 C 0.3322(2) 0.6429(2) 0.07773(16) 0.0485(12) Uani 1 1 d . . .
O4 O 0.40453(12) 0.74558(12) 0.36889(9) 0.0507(8) Uani 1 1 d . . .
N4 N 0.31770(17) 0.67501(16) 0.38356(12) 0.0513(10) Uani 1 1 d . . .
H4 H 0.3162 0.7187 0.3762 0.062 Uiso 1 1 calc R . .
C4 C 0.4436(2) 0.8831(2) 0.26607(17) 0.0496(13) Uani 1 1 d . . .
O5 O 0.45098(13) 0.94407(13) 0.26952(10) 0.0521(9) Uani 1 1 d . . .
N5 N 0.42394(15) 0.84275(16) 0.30464(12) 0.0506(10) Uani 1 1 d . . .
H5 H 0.4144 0.8011 0.2959 0.061 Uiso 1 1 calc R . .
O6 O 0.43924(12) 0.77276(13) 0.13460(10) 0.0532(8) Uani 1 1 d . . .
N6 N 0.45425(15) 0.84507(15) 0.22251(12) 0.0506(10) Uani 1 1 d . . .
H6 H 0.4453 0.8019 0.2227 0.061 Uiso 1 1 calc R . .
O7 O 0.33392(13) 0.58141(14) 0.07138(10) 0.0545(9) Uani 1 1 d . . .
N7 N 0.37375(16) 0.68222(16) 0.09634(12) 0.0483(10) Uani 1 1 d . . .
H7 H 0.3683 0.7262 0.0992 0.058 Uiso 1 1 calc R . .
O8 O 0.20671(12) 0.76091(13) 0.07766(9) 0.0554(8) Uani 1 1 d . . .
N8 N 0.28865(17) 0.68179(16) 0.06691(12) 0.0533(10) Uani 1 1 d . . .
H8 H 0.2907 0.7250 0.0755 0.064 Uiso 1 1 calc R . .
C11 C 0.1309(2) 0.8677(2) 0.27203(16) 0.0497(12) Uani 1 1 d . . .
C12 C 0.1360(2) 0.8242(2) 0.31504(16) 0.0503(12) Uani 1 1 d . . .
C13 C 0.1140(2) 0.8382(2) 0.36155(16) 0.0559(13) Uani 1 1 d . . .
H13 H 0.1186 0.8080 0.3901 0.067 Uiso 1 1 calc R . .
C14 C 0.0852(2) 0.8970(2) 0.36564(16) 0.0593(14) Uani 1 1 d . . .
H14 H 0.0688 0.9064 0.3969 0.071 Uiso 1 1 calc R . .
C15 C 0.08004(19) 0.9423(2) 0.32438(16) 0.0541(13) Uani 1 1 d . . .
H15 H 0.0610 0.9832 0.3277 0.065 Uiso 1 1 calc R . .
C16 C 0.1031(2) 0.9274(2) 0.27777(16) 0.0524(13) Uani 1 1 d . . .
H16 H 0.0996 0.9587 0.2497 0.063 Uiso 1 1 calc R . .
C21 C 0.1474(2) 0.7022(2) 0.31609(15) 0.0484(12) Uani 1 1 d . . .
C22 C 0.1830(2) 0.6535(2) 0.33526(15) 0.0463(12) Uani 1 1 d . . .
C23 C 0.1662(2) 0.5862(2) 0.33902(15) 0.0530(14) Uani 1 1 d . . .
H23 H 0.1891 0.5518 0.3525 0.064 Uiso 1 1 calc R . .
C24 C 0.1147(2) 0.5701(2) 0.32246(16) 0.0558(13) Uani 1 1 d . . .
H24 H 0.1034 0.5242 0.3238 0.067 Uiso 1 1 calc R . .
C25 C 0.0804(2) 0.6192(2) 0.30438(14) 0.0531(13) Uani 1 1 d . . .
H25 H 0.0454 0.6077 0.2946 0.064 Uiso 1 1 calc R . .
C26 C 0.0976(2) 0.6854(2) 0.30059(15) 0.0514(12) Uani 1 1 d . . .
H26 H 0.0745 0.7195 0.2871 0.062 Uiso 1 1 calc R . .
C31 C 0.3645(2) 0.64997(19) 0.40691(14) 0.0448(12) Uani 1 1 d . . .
C32 C 0.4088(2) 0.6887(2) 0.40125(16) 0.0465(12) Uani 1 1 d . . .
C33 C 0.4561(2) 0.6696(2) 0.42437(15) 0.0550(13) Uani 1 1 d . . .
H33 H 0.4859 0.6971 0.4206 0.066 Uiso 1 1 calc R . .
C34 C 0.4597(2) 0.6103(2) 0.45298(15) 0.0565(13) Uani 1 1 d . . .
H34 H 0.4922 0.5964 0.4686 0.068 Uiso 1 1 calc R . .
C35 C 0.4159(2) 0.5712(2) 0.45884(16) 0.0560(13) Uani 1 1 d . . .
H35 H 0.4183 0.5307 0.4790 0.067 Uiso 1 1 calc R . .
C36 C 0.3686(2) 0.5904(2) 0.43566(15) 0.0486(12) Uani 1 1 d . . .
H36 H 0.3389 0.5627 0.4394 0.058 Uiso 1 1 calc R . .
C41 C 0.4089(2) 0.81045(19) 0.39168(16) 0.0468(12) Uani 1 1 d . . .
C42 C 0.41791(19) 0.86235(19) 0.35608(15) 0.0481(12) Uani 1 1 d . . .
C43 C 0.41937(18) 0.9289(2) 0.37456(16) 0.0503(12) Uani 1 1 d . . .
H43 H 0.4227 0.9658 0.3512 0.060 Uiso 1 1 calc R . .
C44 C 0.4160(2) 0.9411(2) 0.42729(17) 0.0540(13) Uani 1 1 d . . .
H44 H 0.4196 0.9863 0.4400 0.065 Uiso 1 1 calc R . .
C45 C 0.40742(19) 0.8885(2) 0.46206(16) 0.0526(13) Uani 1 1 d . . .
H45 H 0.4045 0.8978 0.4979 0.063 Uiso 1 1 calc R . .
C46 C 0.4033(2) 0.8224(2) 0.44348(15) 0.0517(13) Uani 1 1 d . . .
H46 H 0.3966 0.7859 0.4663 0.062 Uiso 1 1 calc R . .
C51 C 0.47792(18) 0.86872(19) 0.17812(15) 0.0436(11) Uani 1 1 d . . .
C52 C 0.4727(2) 0.8293(2) 0.13362(18) 0.0531(13) Uani 1 1 d . . .
C53 C 0.4954(2) 0.8468(2) 0.08835(16) 0.0568(13) Uani 1 1 d . . .
H53 H 0.4910 0.8189 0.0584 0.068 Uiso 1 1 calc R . .
C54 C 0.52430(19) 0.9055(2) 0.08725(16) 0.0542(13) Uani 1 1 d . . .
H54 H 0.5405 0.9180 0.0565 0.065 Uiso 1 1 calc R . .
C55 C 0.5299(2) 0.9463(2) 0.13079(16) 0.0581(14) Uani 1 1 d . . .
H55 H 0.5499 0.9868 0.1298 0.070 Uiso 1 1 calc R . .
C56 C 0.50647(19) 0.9282(2) 0.17632(16) 0.0527(13) Uani 1 1 d . . .
H56 H 0.5101 0.9567 0.2060 0.063 Uiso 1 1 calc R . .
C61 C 0.4591(2) 0.7073(2) 0.13006(16) 0.0492(12) Uani 1 1 d . . .
C62 C 0.4236(2) 0.6585(2) 0.11104(15) 0.0477(12) Uani 1 1 d . . .
C63 C 0.4403(2) 0.5915(2) 0.10826(15) 0.0523(13) Uani 1 1 d . . .
H63 H 0.4171 0.5574 0.0952 0.063 Uiso 1 1 calc R . .
C64 C 0.4904(2) 0.5744(2) 0.12439(16) 0.0554(14) Uani 1 1 d . . .
H64 H 0.5010 0.5282 0.1230 0.067 Uiso 1 1 calc R . .
C65 C 0.5254(2) 0.6229(2) 0.14241(16) 0.0530(12) Uani 1 1 d . . .
H65 H 0.5599 0.6103 0.1530 0.064 Uiso 1 1 calc R . .
C66 C 0.5099(2) 0.6904(2) 0.14500(16) 0.0557(14) Uani 1 1 d . . .
H66 H 0.5337 0.7245 0.1569 0.067 Uiso 1 1 calc R . .
C71 C 0.2410(2) 0.6594(2) 0.04340(15) 0.0453(11) Uani 1 1 d . . .
C72 C 0.1986(2) 0.7034(2) 0.04593(16) 0.0516(13) Uani 1 1 d . . .
C73 C 0.1510(2) 0.6892(2) 0.02340(16) 0.0552(13) Uani 1 1 d . . .
H73 H 0.1232 0.7205 0.0256 0.066 Uiso 1 1 calc R . .
C74 C 0.1438(2) 0.6282(2) -0.00291(15) 0.0558(13) Uani 1 1 d . . .
H74 H 0.1108 0.6172 -0.0189 0.067 Uiso 1 1 calc R . .
C75 C 0.1851(2) 0.5830(2) -0.00574(17) 0.0583(13) Uani 1 1 d . . .
H75 H 0.1803 0.5411 -0.0238 0.070 Uiso 1 1 calc R . .
C76 C 0.2329(2) 0.5987(2) 0.01751(16) 0.0542(12) Uani 1 1 d . . .
H76 H 0.2607 0.5673 0.0157 0.065 Uiso 1 1 calc R . .
C81 C 0.20030(19) 0.8257(2) 0.05701(16) 0.0493(12) Uani 1 1 d . . .
C82 C 0.18810(18) 0.87488(19) 0.09347(15) 0.0451(11) Uani 1 1 d . . .
C83 C 0.18456(19) 0.94193(19) 0.07716(16) 0.0509(12) Uani 1 1 d . . .
H83 H 0.1779 0.9768 0.1014 0.061 Uiso 1 1 calc R . .
C84 C 0.1907(2) 0.9585(2) 0.02569(17) 0.0547(13) Uani 1 1 d . . .
H84 H 0.1868 1.0043 0.0146 0.066 Uiso 1 1 calc R . .
C85 C 0.2025(2) 0.9090(2) -0.00971(16) 0.0554(13) Uani 1 1 d . . .
H85 H 0.2078 0.9210 -0.0447 0.066 Uiso 1 1 calc R . .
C86 C 0.2066(2) 0.8422(2) 0.00589(17) 0.0565(13) Uani 1 1 d . . .
H86 H 0.2137 0.8076 -0.0185 0.068 Uiso 1 1 calc R . .
O1A O 0.65765(14) 0.93300(13) 0.67652(10) 0.0564(9) Uani 1 1 d . . .
N1A N 0.68267(15) 0.83882(15) 0.63171(12) 0.0492(10) Uani 1 1 d . . .
H1A H 0.6899 0.7953 0.6352 0.059 Uiso 1 1 calc R . .
C1A C 0.6648(2) 0.8720(2) 0.67474(16) 0.0489(12) Uani 1 1 d . . .
O2A O 0.66931(12) 0.74187(13) 0.79464(10) 0.0537(8) Uani 1 1 d . . .
N2A N 0.65588(15) 0.82731(15) 0.71459(11) 0.0487(10) Uani 1 1 d . . .
H2A H 0.6643 0.7843 0.7105 0.058 Uiso 1 1 calc R . .
O3A O 0.77242(13) 0.55375(13) 0.86821(10) 0.0563(9) Uani 1 1 d . . .
N3A N 0.73295(16) 0.65487(16) 0.84495(12) 0.0509(10) Uani 1 1 d . . .
H3A H 0.7388 0.6987 0.8415 0.061 Uiso 1 1 calc R . .
C3A C 0.7732(2) 0.6162(2) 0.86539(16) 0.0488(13) Uani 1 1 d . . .
N4A N 0.81537(16) 0.65477(16) 0.88265(12) 0.0483(10) Uani 1 1 d . . .
H4A H 0.8141 0.6984 0.8753 0.058 Uiso 1 1 calc R . .
O4A O 0.90088(12) 0.73092(13) 0.88060(9) 0.0552(8) Uani 1 1 d . . .
O5A O 0.94919(13) 0.92417(13) 0.77818(10) 0.0502(8) Uani 1 1 d . . .
N5A N 0.91914(15) 0.82526(15) 0.81398(12) 0.0479(10) Uani 1 1 d . . .
H5A H 0.9089 0.7838 0.8056 0.057 Uiso 1 1 calc R . .
C5A C 0.9413(2) 0.8637(2) 0.77551(16) 0.0482(12) Uani 1 1 d . . .
O6A O 0.94467(13) 0.73911(14) 0.65446(10) 0.0580(8) Uani 1 1 d . . .
N6A N 0.95285(15) 0.82219(15) 0.73375(12) 0.0493(10) Uani 1 1 d . . .
H6A H 0.9440 0.7791 0.7357 0.059 Uiso 1 1 calc R . .
O7A O 0.83285(12) 0.56013(13) 0.58102(10) 0.0532(8) Uani 1 1 d . . .
N7A N 0.87815(16) 0.65694(16) 0.60519(12) 0.0484(10) Uani 1 1 d . . .
H7A H 0.8744 0.7011 0.6091 0.058 Uiso 1 1 calc R . .
C7A C 0.8344(2) 0.6221(2) 0.58684(16) 0.0459(12) Uani 1 1 d . . .
N8A N 0.79323(16) 0.66517(16) 0.57653(12) 0.0497(10) Uani 1 1 d . . .
H8A H 0.7973 0.7074 0.5873 0.060 Uiso 1 1 calc R . .
O8A O 0.73127(13) 0.76539(13) 0.56297(10) 0.0589(8) Uani 1 1 d . . .
C11A C 0.63412(19) 0.8465(2) 0.76149(15) 0.0472(12) Uani 1 1 d . . .
C12A C 0.6386(2) 0.8000(2) 0.80268(16) 0.0524(13) Uani 1 1 d . . .
C13A C 0.6162(2) 0.8108(2) 0.84961(16) 0.0563(13) Uani 1 1 d . . .
H13A H 0.6193 0.7777 0.8764 0.068 Uiso 1 1 calc R . .
C14A C 0.5893(2) 0.8706(2) 0.85658(17) 0.0604(14) Uani 1 1 d . . .
H14A H 0.5738 0.8792 0.8885 0.073 Uiso 1 1 calc R . .
C15A C 0.5851(2) 0.9178(2) 0.81703(16) 0.0580(13) Uani 1 1 d . . .
H15A H 0.5668 0.9590 0.8221 0.070 Uiso 1 1 calc R . .
C16A C 0.6071(2) 0.9063(2) 0.77001(16) 0.0557(14) Uani 1 1 d . . .
H16A H 0.6038 0.9396 0.7433 0.067 Uiso 1 1 calc R . .
C21A C 0.6488(2) 0.6777(2) 0.80471(16) 0.0511(12) Uani 1 1 d . . .
C22A C 0.6828(2) 0.6312(2) 0.82878(15) 0.0474(12) Uani 1 1 d . . .
C23A C 0.6647(2) 0.5652(2) 0.83695(14) 0.0493(13) Uani 1 1 d . . .
H23A H 0.6870 0.5320 0.8530 0.059 Uiso 1 1 calc R . .
C24A C 0.6139(2) 0.5487(2) 0.82142(16) 0.0574(14) Uani 1 1 d . . .
H24A H 0.6017 0.5038 0.8269 0.069 Uiso 1 1 calc R . .
C25A C 0.5807(2) 0.5958(2) 0.79823(15) 0.0566(13) Uani 1 1 d . . .
H25A H 0.5458 0.5838 0.7885 0.068 Uiso 1 1 calc R . .
C26A C 0.5986(2) 0.6610(2) 0.78924(15) 0.0552(13) Uani 1 1 d . . .
H26A H 0.5764 0.6938 0.7725 0.066 Uiso 1 1 calc R . .
C31A C 0.8602(2) 0.63153(19) 0.91078(15) 0.0470(12) Uani 1 1 d . . .
C32A C 0.9037(2) 0.6725(2) 0.91219(16) 0.0509(13) Uani 1 1 d . . .
C33A C 0.9484(2) 0.6570(2) 0.94073(16) 0.0577(13) Uani 1 1 d . . .
H33A H 0.9768 0.6878 0.9426 0.069 Uiso 1 1 calc R . .
C34A C 0.9515(2) 0.5956(2) 0.96678(16) 0.0631(13) Uani 1 1 d . . .
H34A H 0.9823 0.5835 0.9865 0.076 Uiso 1 1 calc R . .
C35A C 0.9090(2) 0.5517(2) 0.96381(16) 0.0601(14) Uani 1 1 d . . .
H35A H 0.9113 0.5090 0.9811 0.072 Uiso 1 1 calc R . .
C36A C 0.8638(2) 0.5694(2) 0.93611(15) 0.0532(13) Uani 1 1 d . . .
H36A H 0.8351 0.5390 0.9344 0.064 Uiso 1 1 calc R . .
C41A C 0.90390(19) 0.79623(19) 0.90202(16) 0.0455(12) Uani 1 1 d . . .
C42A C 0.91175(18) 0.84687(19) 0.86501(15) 0.0461(12) Uani 1 1 d . . .
C43A C 0.91128(17) 0.9144(2) 0.88113(15) 0.0471(11) Uani 1 1 d . . .
H43A H 0.9143 0.9500 0.8566 0.057 Uiso 1 1 calc R . .
C44A C 0.90634(19) 0.9294(2) 0.93342(16) 0.0510(13) Uani 1 1 d . . .
H44A H 0.9074 0.9755 0.9445 0.061 Uiso 1 1 calc R . .
C45A C 0.90000(19) 0.8787(2) 0.96910(16) 0.0537(13) Uani 1 1 d . . .
H45A H 0.8958 0.8897 1.0045 0.064 Uiso 1 1 calc R . .
C46A C 0.89972(19) 0.81063(19) 0.95310(15) 0.0515(12) Uani 1 1 d . . .
H46A H 0.8966 0.7750 0.9776 0.062 Uiso 1 1 calc R . .
C51A C 0.97729(19) 0.84284(19) 0.68882(15) 0.0470(12) Uani 1 1 d . . .
C52A C 0.9748(2) 0.7971(2) 0.64749(16) 0.0502(13) Uani 1 1 d . . .
C53A C 0.9986(2) 0.8106(2) 0.60203(16) 0.0574(13) Uani 1 1 d . . .
H53A H 0.9972 0.7784 0.5746 0.069 Uiso 1 1 calc R . .
C54A C 1.0243(2) 0.8709(2) 0.59673(16) 0.0559(13) Uani 1 1 d . . .
H54A H 1.0410 0.8803 0.5656 0.067 Uiso 1 1 calc R . .
C55A C 1.0262(2) 0.9178(2) 0.63637(16) 0.0587(14) Uani 1 1 d . . .
H55A H 1.0437 0.9598 0.6323 0.070 Uiso 1 1 calc R . .
C56A C 1.00220(19) 0.9040(2) 0.68281(15) 0.0513(13) Uani 1 1 d . . .
H56A H 1.0032 0.9367 0.7099 0.062 Uiso 1 1 calc R . .
C61A C 0.9640(2) 0.6746(2) 0.64223(16) 0.0505(12) Uani 1 1 d . . .
C62A C 0.92733(19) 0.6311(2) 0.61832(15) 0.0452(11) Uani 1 1 d . . .
C63A C 0.9425(2) 0.56456(19) 0.60646(15) 0.0496(12) Uani 1 1 d . . .
H63A H 0.9190 0.5343 0.5886 0.060 Uiso 1 1 calc R . .
C64A C 0.9924(2) 0.5440(2) 0.62128(17) 0.0552(13) Uani 1 1 d . . .
H64A H 1.0026 0.4986 0.6145 0.066 Uiso 1 1 calc R . .
C65A C 1.0285(2) 0.5885(2) 0.64601(16) 0.0577(13) Uani 1 1 d . . .
H65A H 1.0627 0.5737 0.6556 0.069 Uiso 1 1 calc R . .
C66A C 1.0131(2) 0.6543(2) 0.65619(15) 0.0550(13) Uani 1 1 d . . .
H66A H 1.0369 0.6852 0.6729 0.066 Uiso 1 1 calc R . .
C71A C 0.7456(2) 0.6494(2) 0.55084(15) 0.0490(12) Uani 1 1 d . . .
C72A C 0.7120(2) 0.7048(2) 0.54059(15) 0.0487(12) Uani 1 1 d . . .
C73A C 0.6659(2) 0.6986(2) 0.51309(15) 0.0594(14) Uani 1 1 d . . .
H73A H 0.6451 0.7375 0.5054 0.071 Uiso 1 1 calc R . .
C74A C 0.6498(2) 0.6350(2) 0.49643(16) 0.0580(13) Uani 1 1 d . . .
H74A H 0.6172 0.6299 0.4777 0.070 Uiso 1 1 calc R . .
C75A C 0.6805(2) 0.5788(2) 0.50674(16) 0.0571(13) Uani 1 1 d . . .
H75A H 0.6693 0.5354 0.4945 0.068 Uiso 1 1 calc R . .
C76A C 0.7281(2) 0.5852(2) 0.53506(15) 0.0541(13) Uani 1 1 d . . .
H76A H 0.7484 0.5460 0.5435 0.065 Uiso 1 1 calc R . .
C81A C 0.7123(2) 0.8281(2) 0.54553(17) 0.0552(13) Uani 1 1 d . . .
C82A C 0.69030(19) 0.86842(19) 0.58273(15) 0.0461(11) Uani 1 1 d . . .
C83A C 0.67663(19) 0.93420(19) 0.56915(16) 0.0518(12) Uani 1 1 d . . .
H83A H 0.6627 0.9634 0.5942 0.062 Uiso 1 1 calc R . .
C84A C 0.6831(2) 0.9580(2) 0.51924(16) 0.0581(13) Uani 1 1 d . . .
H84A H 0.6726 1.0029 0.5101 0.070 Uiso 1 1 calc R . .
C85A C 0.7049(2) 0.9165(2) 0.48268(17) 0.0584(13) Uani 1 1 d . . .
H85A H 0.7096 0.9329 0.4486 0.070 Uiso 1 1 calc R . .
C86A C 0.7192(2) 0.8520(2) 0.49641(17) 0.0620(14) Uani 1 1 d . . .
H86A H 0.7342 0.8233 0.4717 0.074 Uiso 1 1 calc R . .
O101 O 1.04364(13) 0.77664(14) 0.98750(12) 0.0644(9) Uani 1 1 d . . .
C102 C 1.0385(2) 0.8325(2) 1.02264(16) 0.0687(15) Uani 1 1 d . . .
H10A H 1.0619 0.8263 1.0540 0.082 Uiso 1 1 calc R . .
H10B H 1.0023 0.8355 1.0335 0.082 Uiso 1 1 calc R . .
C103 C 1.0527(2) 0.8963(2) 0.99389(18) 0.0664(15) Uani 1 1 d . . .
H10C H 1.0288 0.9341 1.0010 0.080 Uiso 1 1 calc R . .
H10D H 1.0887 0.9106 1.0038 0.080 Uiso 1 1 calc R . .
C104 C 1.0475(2) 0.8754(2) 0.93790(17) 0.0624(14) Uani 1 1 d . . .
H10E H 1.0113 0.8809 0.9235 0.075 Uiso 1 1 calc R . .
H10F H 1.0710 0.9019 0.9166 0.075 Uiso 1 1 calc R . .
C105 C 1.0627(2) 0.8025(2) 0.94052(17) 0.0689(16) Uani 1 1 d . . .
H10G H 1.0472 0.7774 0.9102 0.083 Uiso 1 1 calc R . .
H10H H 1.1009 0.7979 0.9409 0.083 Uiso 1 1 calc R . .
O111 O 0.18341(14) 0.71203(14) 0.19039(10) 0.0581(9) Uani 1 1 d . . .
C112 C 0.1432(2) 0.6653(2) 0.17068(17) 0.0628(14) Uani 1 1 d . . .
H11A H 0.1295 0.6798 0.1358 0.075 Uiso 1 1 calc R . .
H11B H 0.1141 0.6644 0.1942 0.075 Uiso 1 1 calc R . .
C113 C 0.1672(3) 0.5978(3) 0.1680(3) 0.119(3) Uani 1 1 d . . .
H11C H 0.1456 0.5636 0.1849 0.143 Uiso 1 1 calc R . .
H11D H 0.1704 0.5843 0.1314 0.143 Uiso 1 1 calc R . .
C114 C 0.2181(3) 0.6014(2) 0.1946(2) 0.087(2) Uani 1 1 d . . .
H11E H 0.2443 0.5789 0.1738 0.104 Uiso 1 1 calc R . .
H11F H 0.2179 0.5786 0.2288 0.104 Uiso 1 1 calc R . .
C115 C 0.2307(2) 0.6753(2) 0.20138(18) 0.0619(14) Uani 1 1 d . . .
H11G H 0.2442 0.6844 0.2374 0.074 Uiso 1 1 calc R . .
H11H H 0.2572 0.6892 0.1772 0.074 Uiso 1 1 calc R . .
O121 O 0.28300(13) 0.81087(13) 0.34751(10) 0.0569(9) Uani 1 1 d . . .
C122 C 0.2709(2) 0.8619(2) 0.38582(18) 0.0686(15) Uani 1 1 d . . .
H12A H 0.3025 0.8749 0.4071 0.082 Uiso 1 1 calc R . .
H12B H 0.2447 0.8445 0.4091 0.082 Uiso 1 1 calc R . .
C123 C 0.2498(2) 0.9220(2) 0.3549(2) 0.0760(16) Uani 1 1 d . . .
H12C H 0.2571 0.9652 0.3737 0.091 Uiso 1 1 calc R . .
H12D H 0.2119 0.9177 0.3474 0.091 Uiso 1 1 calc R . .
C124 C 0.2788(2) 0.9187(2) 0.3052(2) 0.0868(18) Uani 1 1 d . . .
H12E H 0.3134 0.9405 0.3098 0.104 Uiso 1 1 calc R . .
H12F H 0.2588 0.9406 0.2759 0.104 Uiso 1 1 calc R . .
C125 C 0.2837(2) 0.8423(2) 0.29682(16) 0.0609(14) Uani 1 1 d . . .
H12G H 0.2544 0.8254 0.2739 0.073 Uiso 1 1 calc R . .
H12H H 0.3166 0.8316 0.2805 0.073 Uiso 1 1 calc R . .
O131 O 0.42128(14) 0.70998(14) 0.25223(10) 0.0605(9) Uani 1 1 d . . .
C132 C 0.3717(3) 0.6769(3) 0.24446(18) 0.0849(19) Uani 1 1 d . . .
H13B H 0.3603 0.6761 0.2072 0.102 Uiso 1 1 calc R . .
H13C H 0.3450 0.7004 0.2640 0.102 Uiso 1 1 calc R . .
C133 C 0.3809(4) 0.6040(3) 0.2653(4) 0.184(6) Uani 1 1 d . . .
H13D H 0.3674 0.5989 0.3003 0.221 Uiso 1 1 calc R . .
H13E H 0.3638 0.5701 0.2418 0.221 Uiso 1 1 calc R . .
C134 C 0.4350(5) 0.5959(3) 0.2673(2) 0.172(5) Uani 1 1 d . . .
H13F H 0.4453 0.5722 0.2356 0.206 Uiso 1 1 calc R . .
H13G H 0.4460 0.5676 0.2977 0.206 Uiso 1 1 calc R . .
C135 C 0.4612(3) 0.6633(3) 0.2714(2) 0.100(2) Uani 1 1 d . . .
H13H H 0.4726 0.6737 0.3078 0.119 Uiso 1 1 calc R . .
H13I H 0.4917 0.6649 0.2497 0.119 Uiso 1 1 calc R . .
O141 O 0.32388(13) 0.81735(13) 0.10602(10) 0.0588(9) Uani 1 1 d . . .
C142 C 0.3204(2) 0.8407(2) 0.15889(16) 0.0595(14) Uani 1 1 d . . .
H14B H 0.3502 0.8238 0.1810 0.071 Uiso 1 1 calc R . .
H14C H 0.2880 0.8240 0.1733 0.071 Uiso 1 1 calc R . .
C143 C 0.3206(2) 0.9175(2) 0.15727(19) 0.0715(15) Uani 1 1 d . . .
H14D H 0.3380 0.9369 0.1891 0.086 Uiso 1 1 calc R . .
H14E H 0.2849 0.9360 0.1529 0.086 Uiso 1 1 calc R . .
C144 C 0.3512(2) 0.9314(2) 0.10997(18) 0.0712(15) Uani 1 1 d . . .
H14F H 0.3416 0.9760 0.0945 0.085 Uiso 1 1 calc R . .
H14G H 0.3890 0.9312 0.1193 0.085 Uiso 1 1 calc R . .
C145 C 0.3370(2) 0.8753(2) 0.07332(17) 0.0668(15) Uani 1 1 d . . .
H14H H 0.3069 0.8883 0.0499 0.080 Uiso 1 1 calc R . .
H14I H 0.3665 0.8639 0.0520 0.080 Uiso 1 1 calc R . .
O151 O 0.68891(14) 0.69534(13) 0.67344(10) 0.0567(9) Uani 1 1 d . . .
C152 C 0.7347(2) 0.6637(2) 0.69739(16) 0.0579(14) Uani 1 1 d . . .
H15B H 0.7371 0.6726 0.7352 0.069 Uiso 1 1 calc R . .
H15C H 0.7663 0.6817 0.6822 0.069 Uiso 1 1 calc R . .
C153 C 0.7292(2) 0.5873(2) 0.68676(17) 0.0621(15) Uani 1 1 d . . .
H15D H 0.7451 0.5745 0.6541 0.074 Uiso 1 1 calc R . .
H15E H 0.7453 0.5602 0.7157 0.074 Uiso 1 1 calc R . .
C154 C 0.6708(2) 0.5774(2) 0.68237(17) 0.0613(15) Uani 1 1 d . . .
H15F H 0.6568 0.5716 0.7170 0.074 Uiso 1 1 calc R . .
H15G H 0.6613 0.5373 0.6606 0.074 Uiso 1 1 calc R . .
C155 C 0.6510(2) 0.6437(2) 0.65639(17) 0.0584(13) Uani 1 1 d . . .
H15H H 0.6492 0.6392 0.6181 0.070 Uiso 1 1 calc R . .
H15I H 0.6161 0.6554 0.6677 0.070 Uiso 1 1 calc R . .
O161 O 0.77661(13) 0.79188(13) 0.85229(11) 0.0608(9) Uani 1 1 d . . .
C162 C 0.7801(2) 0.8306(2) 0.80463(18) 0.0728(16) Uani 1 1 d . . .
H16B H 0.7539 0.8143 0.7780 0.087 Uiso 1 1 calc R . .
H16C H 0.8149 0.8253 0.7910 0.087 Uiso 1 1 calc R . .
C163 C 0.7704(3) 0.9037(2) 0.8172(3) 0.107(2) Uani 1 1 d . . .
H16D H 0.8035 0.9288 0.8225 0.128 Uiso 1 1 calc R . .
H16E H 0.7491 0.9259 0.7889 0.128 Uiso 1 1 calc R . .
C164 C 0.7428(3) 0.9022(3) 0.8647(3) 0.119(3) Uani 1 1 d . . .
H16F H 0.7049 0.8986 0.8569 0.143 Uiso 1 1 calc R . .
H16G H 0.7501 0.9436 0.8856 0.143 Uiso 1 1 calc R . .
C165 C 0.7633(2) 0.8399(3) 0.89287(18) 0.0846(18) Uani 1 1 d . . .
H16H H 0.7944 0.8512 0.9155 0.102 Uiso 1 1 calc R . .
H16I H 0.7366 0.8203 0.9146 0.102 Uiso 1 1 calc R . .
O171 O 0.91920(14) 0.68977(13) 0.76697(10) 0.0568(9) Uani 1 1 d . . .
C172 C 0.8707(2) 0.6568(2) 0.75175(17) 0.0606(14) Uani 1 1 d . . .
H17A H 0.8631 0.6609 0.7138 0.073 Uiso 1 1 calc R . .
H17B H 0.8418 0.6773 0.7699 0.073 Uiso 1 1 calc R . .
C173 C 0.8779(3) 0.5826(2) 0.7672(2) 0.089(2) Uani 1 1 d . . .
H17C H 0.8586 0.5521 0.7424 0.107 Uiso 1 1 calc R . .
H17D H 0.8663 0.5742 0.8026 0.107 Uiso 1 1 calc R . .
C174 C 0.9366(3) 0.5726(2) 0.7650(2) 0.0799(19) Uani 1 1 d . . .
H17E H 0.9491 0.5348 0.7878 0.096 Uiso 1 1 calc R . .
H17F H 0.9466 0.5637 0.7292 0.096 Uiso 1 1 calc R . .
C175 C 0.9569(2) 0.6393(2) 0.78444(19) 0.0723(17) Uani 1 1 d . . .
H17G H 0.9611 0.6391 0.8228 0.087 Uiso 1 1 calc R . .
H17H H 0.9910 0.6490 0.7703 0.087 Uiso 1 1 calc R . .
O181 O 0.83996(14) 0.79803(13) 0.60946(12) 0.0657(10) Uani 1 1 d . . .
C182 C 0.8543(2) 0.8524(2) 0.5745(2) 0.0775(16) Uani 1 1 d . . .
H18A H 0.8915 0.8492 0.5674 0.093 Uiso 1 1 calc R . .
H18B H 0.8334 0.8497 0.5412 0.093 Uiso 1 1 calc R . .
C183 C 0.8438(4) 0.9155(3) 0.6012(2) 0.158(4) Uani 1 1 d . . .
H18C H 0.8738 0.9466 0.5991 0.190 Uiso 1 1 calc R . .
H18D H 0.8131 0.9379 0.5841 0.190 Uiso 1 1 calc R . .
C184 C 0.8348(3) 0.9031(2) 0.6536(3) 0.103(2) Uani 1 1 d . . .
H18E H 0.8040 0.9287 0.6641 0.124 Uiso 1 1 calc R . .
H18F H 0.8652 0.9168 0.6763 0.124 Uiso 1 1 calc R . .
C185 C 0.8256(2) 0.8273(2) 0.65758(18) 0.0666(15) Uani 1 1 d . . .
H18G H 0.8470 0.8080 0.6870 0.080 Uiso 1 1 calc R . .
H18H H 0.7886 0.8180 0.6631 0.080 Uiso 1 1 calc R . .
O191 O 0.56111(14) 0.77507(14) 0.45653(11) 0.0662(10) Uani 1 1 d . . .
C192 C 0.5716(3) 0.8310(2) 0.42520(19) 0.0859(19) Uani 1 1 d . . .
H19A H 0.5536 0.8253 0.3906 0.103 Uiso 1 1 calc R . .
H19B H 0.6094 0.8335 0.4205 0.103 Uiso 1 1 calc R . .
C193 C 0.5542(2) 0.8944(2) 0.44922(18) 0.0714(16) Uani 1 1 d . . .
H19C H 0.5201 0.9091 0.4336 0.086 Uiso 1 1 calc R . .
H19D H 0.5797 0.9315 0.4455 0.086 Uiso 1 1 calc R . .
C194 C 0.5503(2) 0.8750(2) 0.50543(17) 0.0684(15) Uani 1 1 d . . .
H19E H 0.5832 0.8846 0.5258 0.082 Uiso 1 1 calc R . .
H19F H 0.5217 0.8996 0.5212 0.082 Uiso 1 1 calc R . .
C195 C 0.5397(2) 0.8001(2) 0.50270(17) 0.0647(14) Uani 1 1 d . . .
H19G H 0.5560 0.7770 0.5336 0.078 Uiso 1 1 calc R . .
H19H H 0.5019 0.7915 0.5017 0.078 Uiso 1 1 calc R . .

loop_
_atom_site_aniso_label
_atom_site_aniso_U_11
_atom_site_aniso_U_22
_atom_site_aniso_U_33
_atom_site_aniso_U_23
_atom_site_aniso_U_13
_atom_site_aniso_U_12
O1 0.056(3) 0.0366(16) 0.0634(18) -0.0016(13) 0.0100(16) 0.0022(15)
N1 0.058(3) 0.0294(17) 0.055(2) 0.0045(15) 0.0066(19) 0.0049(17)
C1 0.038(4) 0.036(2) 0.062(3) -0.001(2) 0.000(2) 0.001(2)
O2 0.047(3) 0.0420(17) 0.0766(19) 0.0085(14) 0.0091(16) 0.0008(15)
N2 0.061(3) 0.0371(19) 0.056(2) 0.0024(17) 0.008(2) 0.0046(18)
C2 0.048(4) 0.042(3) 0.056(3) 0.001(2) 0.010(2) 0.001(2)
O3 0.048(3) 0.0398(17) 0.0783(19) 0.0050(14) 0.0053(17) 0.0001(15)
N3 0.048(3) 0.0366(19) 0.064(2) 0.0029(16) 0.001(2) 0.0002(19)
C3 0.047(4) 0.043(3) 0.056(3) -0.007(2) 0.006(2) 0.000(2)
O4 0.054(3) 0.0425(16) 0.0563(16) -0.0006(13) 0.0095(15) -0.0035(14)
N4 0.052(3) 0.0400(19) 0.062(2) 0.0036(16) 0.007(2) 0.000(2)
C4 0.046(4) 0.043(3) 0.060(3) -0.001(2) 0.006(2) -0.001(2)
O5 0.056(3) 0.0370(16) 0.0643(18) -0.0050(13) 0.0102(16) -0.0036(15)
N5 0.056(3) 0.0402(19) 0.055(2) -0.0049(17) 0.003(2) -0.0076(18)
O6 0.043(2) 0.0429(17) 0.0743(18) -0.0099(14) 0.0071(16) 0.0006(15)
N6 0.058(3) 0.0384(18) 0.056(2) -0.0026(16) 0.008(2) -0.0105(18)
O7 0.051(3) 0.0412(18) 0.0720(19) -0.0079(14) 0.0084(17) 0.0049(15)
N7 0.043(3) 0.0336(18) 0.068(2) -0.0084(16) 0.001(2) 0.0034(18)
O8 0.065(3) 0.0448(16) 0.0571(16) -0.0014(14) 0.0047(16) 0.0046(15)
N8 0.046(3) 0.041(2) 0.073(2) -0.0060(17) 0.005(2) 0.0010(19)
C11 0.051(4) 0.042(2) 0.057(3) -0.005(2) 0.004(2) -0.005(2)
C12 0.047(4) 0.044(3) 0.059(3) 0.002(2) -0.005(2) 0.000(2)
C13 0.060(4) 0.051(3) 0.056(3) 0.004(2) 0.005(3) 0.000(3)
C14 0.063(4) 0.063(3) 0.052(3) 0.005(2) 0.003(2) -0.004(3)
C15 0.049(4) 0.051(3) 0.063(3) -0.012(2) 0.006(2) 0.009(2)
C16 0.057(4) 0.041(2) 0.059(3) 0.000(2) -0.001(2) 0.005(2)
C21 0.049(4) 0.038(2) 0.059(3) 0.004(2) 0.008(2) -0.001(2)
C22 0.040(4) 0.048(3) 0.051(2) -0.003(2) 0.005(2) 0.000(2)
C23 0.069(5) 0.039(3) 0.052(3) 0.000(2) 0.010(3) 0.000(2)
C24 0.054(4) 0.049(3) 0.065(3) -0.006(2) 0.011(3) -0.007(3)
C25 0.052(4) 0.052(3) 0.055(3) -0.001(2) 0.007(2) -0.005(3)
C26 0.040(4) 0.053(3) 0.060(3) 0.001(2) -0.003(2) -0.002(2)
C31 0.048(4) 0.041(2) 0.045(2) 0.0019(19) 0.000(2) 0.005(2)
C32 0.050(4) 0.042(3) 0.048(3) -0.0008(19) 0.006(2) 0.001(2)
C33 0.059(4) 0.055(3) 0.051(2) 0.000(2) 0.006(3) 0.001(3)
C34 0.061(4) 0.055(3) 0.052(3) -0.001(2) -0.003(2) 0.010(3)
C35 0.063(5) 0.046(3) 0.059(3) -0.001(2) 0.006(3) 0.001(3)
C36 0.049(4) 0.043(2) 0.054(3) 0.007(2) 0.003(2) 0.001(2)
C41 0.046(4) 0.038(2) 0.057(3) -0.007(2) 0.009(2) -0.001(2)
C42 0.043(4) 0.040(2) 0.061(3) -0.006(2) -0.001(2) 0.003(2)
C43 0.043(4) 0.042(2) 0.067(3) -0.002(2) 0.002(2) 0.004(2)
C44 0.054(4) 0.041(2) 0.067(3) -0.012(2) 0.001(3) 0.002(2)
C45 0.046(4) 0.055(3) 0.057(3) -0.003(2) 0.007(2) 0.005(2)
C46 0.054(4) 0.045(2) 0.057(3) -0.003(2) 0.006(2) -0.002(2)
C51 0.035(3) 0.041(2) 0.055(2) 0.000(2) 0.003(2) -0.003(2)
C52 0.047(4) 0.035(2) 0.078(3) -0.008(2) 0.006(3) -0.013(2)
C53 0.061(4) 0.054(3) 0.056(3) -0.002(2) 0.004(3) 0.001(3)
C54 0.046(4) 0.061(3) 0.056(3) 0.001(2) 0.010(2) -0.014(2)
C55 0.076(5) 0.044(2) 0.055(3) 0.004(2) 0.009(3) -0.005(2)
C56 0.054(4) 0.042(2) 0.062(3) -0.001(2) 0.001(2) 0.000(2)
C61 0.042(4) 0.048(3) 0.058(3) -0.001(2) 0.003(2) 0.004(2)
C62 0.046(4) 0.047(3) 0.051(2) 0.003(2) 0.004(2) 0.004(2)
C63 0.051(4) 0.043(3) 0.062(3) 0.000(2) 0.002(3) -0.002(2)
C64 0.058(5) 0.045(3) 0.063(3) 0.007(2) 0.003(3) 0.005(3)
C65 0.041(4) 0.047(3) 0.071(3) -0.001(2) 0.004(2) 0.001(2)
C66 0.053(4) 0.048(3) 0.066(3) 0.000(2) 0.009(3) -0.013(3)
C71 0.038(4) 0.043(2) 0.055(2) 0.000(2) 0.007(2) -0.001(2)
C72 0.056(4) 0.041(2) 0.059(3) -0.003(2) 0.008(3) 0.000(2)
C73 0.048(4) 0.054(3) 0.064(3) 0.001(2) 0.009(3) 0.002(2)
C74 0.049(4) 0.057(3) 0.061(3) 0.004(2) 0.003(2) -0.011(3)
C75 0.054(4) 0.053(3) 0.067(3) -0.004(2) 0.006(3) -0.004(3)
C76 0.040(4) 0.051(3) 0.072(3) -0.011(2) 0.004(3) 0.005(2)
C81 0.043(4) 0.043(2) 0.062(3) 0.003(2) -0.001(2) 0.001(2)
C82 0.038(3) 0.040(2) 0.057(3) 0.003(2) 0.000(2) -0.002(2)
C83 0.052(4) 0.037(2) 0.064(3) -0.001(2) 0.005(2) 0.005(2)
C84 0.051(4) 0.044(2) 0.069(3) 0.010(2) 0.011(2) -0.007(2)
C85 0.057(4) 0.051(3) 0.060(3) 0.001(2) 0.013(2) -0.004(2)
C86 0.047(4) 0.055(3) 0.068(3) -0.003(2) 0.006(3) 0.010(2)
O1A 0.068(3) 0.0361(16) 0.0656(18) -0.0018(13) 0.0116(17) 0.0032(15)
N1A 0.050(3) 0.0364(18) 0.061(2) 0.0018(17) 0.0037(19) 0.0032(17)
C1A 0.041(4) 0.054(3) 0.051(3) -0.004(2) -0.007(2) 0.001(2)
O2A 0.047(2) 0.0483(17) 0.0665(18) 0.0080(14) 0.0100(15) -0.0018(15)
N2A 0.059(3) 0.0359(18) 0.052(2) 0.0045(16) 0.0105(19) 0.0085(18)
O3A 0.061(3) 0.0383(17) 0.0697(18) -0.0006(14) 0.0070(16) -0.0020(15)
N3A 0.051(3) 0.0352(19) 0.065(2) 0.0097(16) -0.006(2) -0.0054(19)
C3A 0.051(4) 0.042(3) 0.055(3) 0.006(2) 0.011(2) 0.001(2)
N4A 0.047(3) 0.0369(19) 0.060(2) 0.0030(16) -0.0058(19) -0.0041(19)
O4A 0.063(3) 0.0416(16) 0.0614(16) 0.0009(14) 0.0107(16) -0.0066(15)
O5A 0.048(3) 0.0382(17) 0.0654(18) -0.0008(13) 0.0110(16) 0.0009(14)
N5A 0.047(3) 0.0356(18) 0.062(2) -0.0065(16) 0.0055(19) -0.0112(17)
C5A 0.039(4) 0.050(3) 0.055(3) 0.001(2) -0.001(2) 0.001(2)
O6A 0.045(3) 0.0548(18) 0.0758(19) -0.0140(15) 0.0161(16) 0.0011(16)
N6A 0.052(3) 0.0395(18) 0.057(2) 0.0018(16) 0.0078(19) -0.0051(17)
O7A 0.046(2) 0.0401(17) 0.0741(19) -0.0026(14) 0.0038(16) 0.0031(14)
N7A 0.047(3) 0.0368(19) 0.061(2) -0.0045(16) 0.003(2) 0.0040(19)
C7A 0.037(4) 0.045(3) 0.056(3) -0.001(2) 0.008(2) 0.005(2)
N8A 0.044(3) 0.0369(19) 0.068(2) -0.0048(16) 0.003(2) 0.0042(19)
O8A 0.063(3) 0.0478(17) 0.0651(17) -0.0019(14) -0.0021(16) 0.0137(16)
C11A 0.043(4) 0.043(2) 0.055(3) 0.002(2) -0.001(2) -0.001(2)
C12A 0.044(4) 0.049(3) 0.064(3) -0.001(2) 0.003(2) 0.002(2)
C13A 0.053(4) 0.062(3) 0.054(3) -0.002(2) 0.005(2) -0.004(3)
C14A 0.059(4) 0.062(3) 0.062(3) -0.011(2) 0.015(3) 0.004(3)
C15A 0.061(4) 0.052(3) 0.062(3) -0.009(2) 0.010(3) 0.003(2)
C16A 0.067(4) 0.042(2) 0.058(3) 0.002(2) 0.002(3) 0.003(2)
C21A 0.054(4) 0.045(3) 0.055(3) 0.003(2) 0.008(2) -0.005(2)
C22A 0.049(4) 0.041(2) 0.052(3) -0.003(2) 0.000(2) -0.003(2)
C23A 0.062(4) 0.041(2) 0.045(2) 0.0008(18) 0.002(2) -0.007(2)
C24A 0.066(5) 0.053(3) 0.053(3) -0.009(2) 0.010(3) -0.011(3)
C25A 0.040(4) 0.070(3) 0.060(3) 0.000(2) 0.004(2) -0.007(3)
C26A 0.049(4) 0.058(3) 0.059(3) 0.004(2) 0.002(2) -0.005(3)
C31A 0.053(4) 0.036(2) 0.053(2) 0.0019(19) 0.008(2) 0.001(2)
C32A 0.063(4) 0.044(3) 0.046(2) 0.007(2) 0.007(2) 0.002(3)
C33A 0.058(4) 0.053(3) 0.062(3) 0.007(2) 0.000(3) -0.010(3)
C34A 0.042(4) 0.076(3) 0.070(3) 0.001(3) 0.001(3) 0.006(3)
C35A 0.067(5) 0.049(3) 0.065(3) 0.011(2) 0.004(3) 0.003(3)
C36A 0.057(4) 0.045(3) 0.058(3) 0.002(2) 0.006(3) -0.003(2)
C41A 0.042(4) 0.038(2) 0.057(3) -0.007(2) 0.004(2) 0.001(2)
C42A 0.042(4) 0.039(2) 0.057(3) -0.008(2) 0.002(2) -0.005(2)
C43A 0.034(3) 0.047(2) 0.061(3) -0.001(2) 0.003(2) -0.003(2)
C44A 0.041(4) 0.045(3) 0.067(3) -0.007(2) 0.008(2) 0.005(2)
C45A 0.055(4) 0.051(3) 0.056(3) -0.006(2) 0.008(2) 0.003(2)
C46A 0.050(4) 0.043(2) 0.062(3) 0.002(2) 0.005(2) 0.000(2)
C51A 0.047(4) 0.042(2) 0.052(2) 0.009(2) 0.006(2) 0.002(2)
C52A 0.045(4) 0.045(3) 0.060(3) -0.005(2) 0.003(2) -0.005(2)
C53A 0.059(4) 0.058(3) 0.055(3) -0.003(2) 0.002(2) 0.006(3)
C54A 0.056(4) 0.061(3) 0.052(3) 0.003(2) 0.006(2) 0.001(3)
C55A 0.059(4) 0.058(3) 0.060(3) 0.009(2) 0.006(3) -0.003(2)
C56A 0.054(4) 0.046(3) 0.054(2) 0.003(2) -0.002(2) 0.002(2)
C61A 0.048(4) 0.045(3) 0.059(3) -0.003(2) 0.006(3) 0.001(2)
C62A 0.032(4) 0.050(3) 0.052(2) -0.002(2) 0.001(2) 0.004(2)
C63A 0.047(4) 0.042(2) 0.059(3) -0.001(2) 0.000(2) 0.004(2)
C64A 0.048(4) 0.047(3) 0.070(3) 0.006(2) 0.006(3) 0.008(3)
C65A 0.043(4) 0.061(3) 0.068(3) 0.000(2) 0.003(2) 0.006(3)
C66A 0.043(4) 0.062(3) 0.060(3) -0.007(2) 0.001(2) -0.002(3)
C71A 0.053(4) 0.048(3) 0.046(2) 0.003(2) 0.006(2) 0.004(2)
C72A 0.047(4) 0.051(3) 0.048(2) 0.002(2) 0.001(2) 0.005(2)
C73A 0.065(5) 0.057(3) 0.056(3) 0.012(2) -0.001(3) 0.004(3)
C74A 0.041(4) 0.064(3) 0.069(3) 0.008(2) 0.000(2) -0.001(3)
C75A 0.054(4) 0.050(3) 0.067(3) 0.002(2) -0.002(3) -0.006(2)
C76A 0.056(4) 0.048(3) 0.059(3) -0.001(2) 0.007(3) 0.003(2)
C81A 0.054(4) 0.045(3) 0.066(3) 0.008(2) 0.005(3) 0.013(2)
C82A 0.045(4) 0.039(2) 0.054(2) 0.007(2) 0.001(2) -0.001(2)
C83A 0.047(4) 0.043(2) 0.065(3) -0.001(2) 0.009(2) 0.002(2)
C84A 0.058(4) 0.051(3) 0.066(3) 0.010(2) 0.011(3) -0.002(2)
C85A 0.049(4) 0.060(3) 0.068(3) 0.009(2) 0.012(3) 0.006(2)
C86A 0.063(4) 0.059(3) 0.066(3) 0.006(2) 0.019(3) 0.016(3)
O101 0.056(3) 0.0528(19) 0.085(2) 0.0095(17) 0.0107(18) -0.0001(16)
C102 0.067(5) 0.080(3) 0.061(3) 0.004(3) 0.015(3) 0.005(3)
C103 0.054(4) 0.058(3) 0.089(4) -0.014(3) 0.017(3) -0.011(3)
C104 0.061(4) 0.059(3) 0.068(3) 0.000(2) 0.007(3) 0.000(3)
C105 0.086(5) 0.057(3) 0.065(3) -0.007(2) 0.017(3) -0.004(3)
O111 0.055(3) 0.0461(17) 0.0734(19) -0.0020(14) 0.0046(17) 0.0033(16)
C112 0.060(4) 0.055(3) 0.074(3) -0.002(2) 0.010(3) -0.006(3)
C113 0.093(7) 0.050(3) 0.213(7) -0.033(4) 0.005(6) 0.004(3)
C114 0.111(7) 0.048(3) 0.101(4) -0.004(3) 0.006(4) 0.009(3)
C115 0.060(5) 0.055(3) 0.072(3) 0.008(2) 0.011(3) 0.007(3)
O121 0.060(3) 0.0432(16) 0.0671(18) 0.0038(14) -0.0001(17) 0.0034(15)
C122 0.067(5) 0.048(3) 0.090(3) -0.010(3) -0.002(3) 0.003(3)
C123 0.054(4) 0.051(3) 0.120(4) -0.019(3) -0.015(3) 0.003(3)
C124 0.078(5) 0.053(3) 0.129(5) 0.021(3) -0.006(4) -0.007(3)
C125 0.058(4) 0.043(3) 0.080(3) 0.004(2) -0.009(3) 0.000(2)
O131 0.061(3) 0.0495(18) 0.0721(19) -0.0004(15) 0.0088(18) 0.0060(17)
C132 0.096(6) 0.080(4) 0.079(3) -0.006(3) 0.008(3) -0.045(3)
C133 0.233(11) 0.049(4) 0.296(11) -0.044(5) 0.231(10) -0.044(5)
C134 0.391(17) 0.054(4) 0.066(4) -0.006(3) -0.035(6) 0.021(7)
C135 0.113(7) 0.100(4) 0.087(4) 0.022(3) 0.024(4) 0.067(4)
O141 0.062(3) 0.0458(17) 0.0681(18) -0.0035(14) 0.0011(17) -0.0058(15)
C142 0.060(4) 0.050(3) 0.068(3) -0.007(2) -0.002(3) 0.001(2)
C143 0.069(5) 0.051(3) 0.093(3) -0.011(2) 0.000(3) 0.005(3)
C144 0.077(5) 0.038(3) 0.098(4) 0.005(2) 0.002(3) 0.001(2)
C145 0.068(5) 0.059(3) 0.074(3) 0.004(2) 0.001(3) -0.015(3)
O151 0.058(3) 0.0454(17) 0.0660(18) 0.0037(14) 0.0004(17) -0.0030(16)
C152 0.063(5) 0.051(3) 0.060(3) 0.007(2) 0.006(3) 0.000(3)
C153 0.074(5) 0.047(3) 0.067(3) 0.005(2) 0.022(3) 0.007(3)
C154 0.070(5) 0.046(3) 0.071(3) -0.005(2) 0.023(3) 0.000(3)
C155 0.049(4) 0.049(3) 0.079(3) -0.006(2) 0.011(3) -0.005(2)
O161 0.065(3) 0.0453(16) 0.0720(19) 0.0020(15) 0.0026(17) -0.0005(16)
C162 0.053(5) 0.074(3) 0.091(4) 0.021(3) -0.003(3) -0.002(3)
C163 0.082(6) 0.050(3) 0.182(7) 0.019(4) -0.052(5) -0.013(3)
C164 0.107(7) 0.048(3) 0.208(7) -0.015(4) 0.066(6) 0.010(3)
C165 0.071(5) 0.102(4) 0.080(3) -0.020(3) -0.005(3) 0.022(3)
O171 0.058(3) 0.0413(17) 0.0716(19) -0.0024(14) 0.0041(17) -0.0044(16)
C172 0.056(4) 0.058(3) 0.069(3) -0.005(2) 0.010(3) -0.004(3)
C173 0.122(7) 0.046(3) 0.106(4) -0.021(3) 0.061(4) -0.024(3)
C174 0.110(6) 0.045(3) 0.086(4) 0.005(2) 0.025(4) 0.015(3)
C175 0.081(5) 0.062(3) 0.074(3) 0.000(3) 0.004(3) 0.021(3)
O181 0.068(3) 0.0396(16) 0.090(2) -0.0050(16) 0.0085(19) 0.0010(16)
C182 0.068(5) 0.055(3) 0.111(4) 0.019(3) 0.015(3) -0.002(3)
C183 0.344(14) 0.045(3) 0.083(4) 0.009(3) -0.005(6) -0.034(5)
C184 0.086(6) 0.052(3) 0.172(6) -0.030(4) 0.023(5) 0.001(3)
C185 0.063(4) 0.048(3) 0.088(3) -0.005(2) 0.000(3) 0.008(2)
O191 0.069(3) 0.0564(19) 0.0745(19) -0.0007(16) 0.0117(18) 0.0049(17)
C192 0.113(6) 0.067(3) 0.081(3) 0.001(3) 0.037(4) -0.005(3)
C193 0.061(5) 0.064(3) 0.090(4) 0.006(3) 0.012(3) 0.004(3)
C194 0.058(5) 0.075(3) 0.074(3) -0.007(3) 0.012(3) 0.003(3)
C195 0.053(4) 0.076(3) 0.065(3) 0.016(3) 0.007(3) 0.007(3)

loop_
_atom_type_symbol
_atom_type_description
_atom_type_scat_dispersion_real
_atom_type_scat_dispersion_imag
_atom_type_scat_source
C C 0.0033 0.0016 'International Tables Vol C Tables 4.2.6.8 and 6.1.1.4'
H H 0.0000 0.0000 'International Tables Vol C Tables 4.2.6.8 and 6.1.1.4'
N N 0.0061 0.0033 'International Tables Vol C Tables 4.2.6.8 and 6.1.1.4'
O O 0.0106 0.0060 'International Tables Vol C Tables 4.2.6.8 and 6.1.1.4'

loop_
_geom_angle_atom_site_label_1
_geom_angle_atom_site_label_2
_geom_angle_atom_site_label_3
_geom_angle
_geom_angle_site_symmetry_1
_geom_angle_site_symmetry_3
_geom_angle_publ_flag
C1 N1 C82 126.1(3) . . ?
C1 N1 H1 116.9 . . ?
C82 N1 H1 116.9 . . ?
O1 C1 N1 124.6(4) . . ?
O1 C1 N2 124.0(4) . . ?
N1 C1 N2 111.4(3) . . ?
C12 O2 C21 118.3(4) . . ?
C1 N2 C11 125.4(3) . . ?
C1 N2 H2 117.3 . . ?
C11 N2 H2 117.3 . . ?
O3 C2 N3 124.3(5) . . ?
O3 C2 N4 123.4(5) . . ?
N3 C2 N4 112.3(4) . . ?
C2 N3 C22 127.7(4) . . ?
C2 N3 H3 116.2 . . ?
C22 N3 H3 116.2 . . ?
O7 C3 N8 124.0(5) . . ?
O7 C3 N7 124.4(5) . . ?
N8 C3 N7 111.6(4) . . ?
C32 O4 C41 118.3(3) . . ?
C2 N4 C31 125.3(4) . . ?
C2 N4 H4 117.4 . . ?
C31 N4 H4 117.4 . . ?
O5 C4 N5 124.9(4) . . ?
O5 C4 N6 123.6(4) . . ?
N5 C4 N6 111.5(3) . . ?
C4 N5 C42 125.8(3) . . ?
C4 N5 H5 117.1 . . ?
C42 N5 H5 117.1 . . ?
C61 O6 C52 119.8(4) . . ?
C4 N6 C51 126.5(3) . . ?
C4 N6 H6 116.8 . . ?
C51 N6 H6 116.8 . . ?
C3 N7 C62 126.1(4) . . ?
C3 N7 H7 116.9 . . ?
C62 N7 H7 116.9 . . ?
C81 O8 C72 120.3(3) . . ?
C3 N8 C71 126.6(4) . . ?
C3 N8 H8 116.7 . . ?
C71 N8 H8 116.7 . . ?
C16 C11 C12 117.3(4) . . ?
C16 C11 N2 125.6(4) . . ?
C12 C11 N2 117.1(4) . . ?
C13 C12 C11 122.7(4) . . ?
C13 C12 O2 120.3(4) . . ?
C11 C12 O2 116.8(4) . . ?
C14 C13 C12 118.8(4) . . ?
C14 C13 H13 120.6 . . ?
C12 C13 H13 120.6 . . ?
C13 C14 C15 120.5(4) . . ?
C13 C14 H14 119.8 . . ?
C15 C14 H14 119.8 . . ?
C14 C15 C16 119.8(4) . . ?
C14 C15 H15 120.1 . . ?
C16 C15 H15 120.1 . . ?
C11 C16 C15 120.9(4) . . ?
C11 C16 H16 119.5 . . ?
C15 C16 H16 119.5 . . ?
C26 C21 C22 121.8(4) . . ?
C26 C21 O2 124.0(4) . . ?
C22 C21 O2 114.0(5) . . ?
C23 C22 C21 118.2(5) . . ?
C23 C22 N3 123.8(4) . . ?
C21 C22 N3 118.0(4) . . ?
C22 C23 C24 118.8(5) . . ?
C22 C23 H23 120.6 . . ?
C24 C23 H23 120.6 . . ?
C25 C24 C23 121.7(4) . . ?
C25 C24 H24 119.2 . . ?
C23 C24 H24 119.2 . . ?
C24 C25 C26 118.9(5) . . ?
C24 C25 H25 120.5 . . ?
C26 C25 H25 120.5 . . ?
C21 C26 C25 120.5(4) . . ?
C21 C26 H26 119.7 . . ?
C25 C26 H26 119.7 . . ?
C36 C31 C32 118.7(5) . . ?
C36 C31 N4 124.3(4) . . ?
C32 C31 N4 117.1(4) . . ?
C33 C32 C31 121.2(4) . . ?
C33 C32 O4 121.1(4) . . ?
C31 C32 O4 117.6(5) . . ?
C34 C33 C32 119.6(5) . . ?
C34 C33 H33 120.2 . . ?
C32 C33 H33 120.2 . . ?
C33 C34 C35 119.8(5) . . ?
C33 C34 H34 120.1 . . ?
C35 C34 H34 120.1 . . ?
C36 C35 C34 120.6(4) . . ?
C36 C35 H35 119.7 . . ?
C34 C35 H35 119.7 . . ?
C35 C36 C31 120.2(5) . . ?
C35 C36 H36 119.9 . . ?
C31 C36 H36 119.9 . . ?
C46 C41 C42 122.9(4) . . ?
C46 C41 O4 123.5(3) . . ?
C42 C41 O4 113.5(3) . . ?
C43 C42 N5 125.5(4) . . ?
C43 C42 C41 117.6(4) . . ?
N5 C42 C41 116.9(3) . . ?
C44 C43 C42 119.7(4) . . ?
C44 C43 H43 120.2 . . ?
C42 C43 H43 120.2 . . ?
C43 C44 C45 121.5(4) . . ?
C43 C44 H44 119.2 . . ?
C45 C44 H44 119.2 . . ?
C46 C45 C44 119.0(4) . . ?
C46 C45 H45 120.5 . . ?
C44 C45 H45 120.5 . . ?
C41 C46 C45 119.1(4) . . ?
C41 C46 H46 120.4 . . ?
C45 C46 H46 120.4 . . ?
C56 C51 C52 118.2(4) . . ?
C56 C51 N6 124.2(4) . . ?
C52 C51 N6 117.6(4) . . ?
C53 C52 C51 122.4(4) . . ?
C53 C52 O6 120.1(4) . . ?
C51 C52 O6 117.2(4) . . ?
C54 C53 C52 118.9(4) . . ?
C54 C53 H53 120.5 . . ?
C52 C53 H53 120.5 . . ?
C53 C54 C55 120.2(4) . . ?
C53 C54 H54 119.9 . . ?
C55 C54 H54 119.9 . . ?
C54 C55 C56 120.3(4) . . ?
C54 C55 H55 119.8 . . ?
C56 C55 H55 119.8 . . ?
C51 C56 C55 120.0(4) . . ?
C51 C56 H56 120.0 . . ?
C55 C56 H56 120.0 . . ?
C66 C61 O6 123.1(4) . . ?
C66 C61 C62 121.6(4) . . ?
O6 C61 C62 115.2(5) . . ?
C63 C62 C61 118.0(5) . . ?
C63 C62 N7 125.8(4) . . ?
C61 C62 N7 116.2(4) . . ?
C64 C63 C62 120.4(5) . . ?
C64 C63 H63 119.8 . . ?
C62 C63 H63 119.8 . . ?
C65 C64 C63 121.3(4) . . ?
C65 C64 H64 119.4 . . ?
C63 C64 H64 119.4 . . ?
C64 C65 C66 119.5(5) . . ?
C64 C65 H65 120.2 . . ?
C66 C65 H65 120.2 . . ?
C61 C66 C65 119.2(5) . . ?
C61 C66 H66 120.4 . . ?
C65 C66 H66 120.4 . . ?
C76 C71 C72 117.5(5) . . ?
C76 C71 N8 125.7(4) . . ?
C72 C71 N8 116.8(4) . . ?
C73 C72 C71 122.9(4) . . ?
C73 C72 O8 121.1(4) . . ?
C71 C72 O8 115.8(5) . . ?
C72 C73 C74 118.8(5) . . ?
C72 C73 H73 120.6 . . ?
C74 C73 H73 120.6 . . ?
C73 C74 C75 119.7(5) . . ?
C73 C74 H74 120.2 . . ?
C75 C74 H74 120.2 . . ?
C76 C75 C74 120.2(4) . . ?
C76 C75 H75 119.9 . . ?
C74 C75 H75 119.9 . . ?
C75 C76 C71 120.9(5) . . ?
C75 C76 H76 119.5 . . ?
C71 C76 H76 119.5 . . ?
C86 C81 O8 124.5(4) . . ?
C86 C81 C82 121.7(4) . . ?
O8 C81 C82 113.8(3) . . ?
C83 C82 C81 117.9(4) . . ?
C83 C82 N1 126.4(4) . . ?
C81 C82 N1 115.7(3) . . ?
C82 C83 C84 120.4(4) . . ?
C82 C83 H83 119.8 . . ?
C84 C83 H83 119.8 . . ?
C85 C84 C83 120.7(4) . . ?
C85 C84 H84 119.7 . . ?
C83 C84 H84 119.7 . . ?
C86 C85 C84 119.7(4) . . ?
C86 C85 H85 120.1 . . ?
C84 C85 H85 120.1 . . ?
C81 C86 C85 119.6(4) . . ?
C81 C86 H86 120.2 . . ?
C85 C86 H86 120.2 . . ?
C1A N1A C82A 126.1(3) . . ?
C1A N1A H1A 116.9 . . ?
C82A N1A H1A 116.9 . . ?
O1A C1A N2A 124.6(4) . . ?
O1A C1A N1A 123.5(4) . . ?
N2A C1A N1A 111.9(4) . . ?
C21A O2A C12A 118.8(4) . . ?
C1A N2A C11A 123.9(3) . . ?
C1A N2A H2A 118.0 . . ?
C11A N2A H2A 118.0 . . ?
C3A N3A C22A 126.3(4) . . ?
C3A N3A H3A 116.8 . . ?
C22A N3A H3A 116.8 . . ?
O3A C3A N3A 124.2(5) . . ?
O3A C3A N4A 123.1(5) . . ?
N3A C3A N4A 112.7(4) . . ?
C3A N4A C31A 126.7(4) . . ?
C3A N4A H4A 116.6 . . ?
C31A N4A H4A 116.6 . . ?
C41A O4A C32A 121.4(3) . . ?
C5A N5A C42A 125.7(3) . . ?
C5A N5A H5A 117.1 . . ?
C42A N5A H5A 117.1 . . ?
O5A C5A N5A 124.6(4) . . ?
O5A C5A N6A 125.2(4) . . ?
N5A C5A N6A 110.2(3) . . ?
C52A O6A C61A 120.1(4) . . ?
C5A N6A C51A 126.1(3) . . ?
C5A N6A H6A 116.9 . . ?
C51A N6A H6A 116.9 . . ?
C7A N7A C62A 128.3(4) . . ?
C7A N7A H7A 115.9 . . ?
C62A N7A H7A 115.9 . . ?
O7A C7A N8A 124.8(5) . . ?
O7A C7A N7A 123.6(4) . . ?
N8A C7A N7A 111.6(4) . . ?
C7A N8A C71A 127.2(4) . . ?
C7A N8A H8A 116.4 . . ?
C71A N8A H8A 116.4 . . ?
C81A O8A C72A 120.7(4) . . ?
C16A C11A C12A 116.9(4) . . ?
C16A C11A N2A 126.0(4) . . ?
C12A C11A N2A 117.1(4) . . ?
C13A C12A C11A 122.8(4) . . ?
C13A C12A O2A 121.1(4) . . ?
C11A C12A O2A 116.1(3) . . ?
C14A C13A C12A 118.7(4) . . ?
C14A C13A H13A 120.6 . . ?
C12A C13A H13A 120.6 . . ?
C15A C14A C13A 119.7(4) . . ?
C15A C14A H14A 120.1 . . ?
C13A C14A H14A 120.1 . . ?
C14A C15A C16A 121.1(4) . . ?
C14A C15A H15A 119.4 . . ?
C16A C15A H15A 119.4 . . ?
C15A C16A C11A 120.7(4) . . ?
C15A C16A H16A 119.7 . . ?
C11A C16A H16A 119.7 . . ?
C26A C21A C22A 122.3(4) . . ?
C26A C21A O2A 121.6(4) . . ?
C22A C21A O2A 116.1(5) . . ?
C21A C22A C23A 118.0(5) . . ?
C21A C22A N3A 117.3(4) . . ?
C23A C22A N3A 124.6(4) . . ?
C24A C23A C22A 119.5(5) . . ?
C24A C23A H23A 120.3 . . ?
C22A C23A H23A 120.3 . . ?
C25A C24A C23A 121.6(4) . . ?
C25A C24A H24A 119.2 . . ?
C23A C24A H24A 119.2 . . ?
C24A C25A C26A 119.3(5) . . ?
C24A C25A H25A 120.3 . . ?
C26A C25A H25A 120.3 . . ?
C21A C26A C25A 119.4(5) . . ?
C21A C26A H26A 120.3 . . ?
C25A C26A H26A 120.3 . . ?
C32A C31A C36A 118.0(5) . . ?
C32A C31A N4A 117.9(4) . . ?
C36A C31A N4A 124.1(4) . . ?
C33A C32A C31A 123.0(4) . . ?
C33A C32A O4A 120.5(4) . . ?
C31A C32A O4A 116.5(4) . . ?
C32A C33A C34A 118.7(5) . . ?
C32A C33A H33A 120.6 . . ?
C34A C33A H33A 120.6 . . ?
C33A C34A C35A 119.4(5) . . ?
C33A C34A H34A 120.3 . . ?
C35A C34A H34A 120.3 . . ?
C36A C35A C34A 120.8(4) . . ?
C36A C35A H35A 119.6 . . ?
C34A C35A H35A 119.6 . . ?
C35A C36A C31A 119.9(5) . . ?
C35A C36A H36A 120.0 . . ?
C31A C36A H36A 120.0 . . ?
C46A C41A O4A 124.7(3) . . ?
C46A C41A C42A 122.3(4) . . ?
O4A C41A C42A 113.0(3) . . ?
C43A C42A C41A 118.1(3) . . ?
C43A C42A N5A 124.9(4) . . ?
C41A C42A N5A 117.1(3) . . ?
C42A C43A C44A 119.6(4) . . ?
C42A C43A H43A 120.2 . . ?
C44A C43A H43A 120.2 . . ?
C45A C44A C43A 121.0(4) . . ?
C45A C44A H44A 119.5 . . ?
C43A C44A H44A 119.5 . . ?
C44A C45A C46A 119.7(4) . . ?
C44A C45A H45A 120.1 . . ?
C46A C45A H45A 120.1 . . ?
C41A C46A C45A 119.1(4) . . ?
C41A C46A H46A 120.5 . . ?
C45A C46A H46A 120.5 . . ?
C56A C51A C52A 118.7(4) . . ?
C56A C51A N6A 125.3(4) . . ?
C52A C51A N6A 116.0(4) . . ?
C53A C52A C51A 121.4(4) . . ?
C53A C52A O6A 123.0(4) . . ?
C51A C52A O6A 115.5(4) . . ?
C54A C53A C52A 119.6(4) . . ?
C54A C53A H53A 120.2 . . ?
C52A C53A H53A 120.2 . . ?
C53A C54A C55A 120.2(4) . . ?
C53A C54A H54A 119.9 . . ?
C55A C54A H54A 119.9 . . ?
C54A C55A C56A 120.3(4) . . ?
C54A C55A H55A 119.8 . . ?
C56A C55A H55A 119.8 . . ?
C51A C56A C55A 119.7(4) . . ?
C51A C56A H56A 120.2 . . ?
C55A C56A H56A 120.2 . . ?
C66A C61A C62A 122.5(4) . . ?
C66A C61A O6A 122.9(4) . . ?
C62A C61A O6A 114.4(5) . . ?
C61A C62A N7A 118.2(4) . . ?
C61A C62A C63A 118.5(5) . . ?
N7A C62A C63A 123.3(4) . . ?
C64A C63A C62A 118.6(4) . . ?
C64A C63A H63A 120.7 . . ?
C62A C63A H63A 120.7 . . ?
C63A C64A C65A 121.8(4) . . ?
C63A C64A H64A 119.1 . . ?
C65A C64A H64A 119.1 . . ?
C66A C65A C64A 118.7(5) . . ?
C66A C65A H65A 120.7 . . ?
C64A C65A H65A 120.7 . . ?
C61A C66A C65A 119.9(5) . . ?
C61A C66A H66A 120.1 . . ?
C65A C66A H66A 120.1 . . ?
C76A C71A N8A 126.9(4) . . ?
C76A C71A C72A 117.5(5) . . ?
N8A C71A C72A 115.7(4) . . ?
C73A C72A O8A 124.8(4) . . ?
C73A C72A C71A 122.8(4) . . ?
O8A C72A C71A 112.4(4) . . ?
C72A C73A C74A 119.0(5) . . ?
C72A C73A H73A 120.5 . . ?
C74A C73A H73A 120.5 . . ?
C75A C74A C73A 120.4(5) . . ?
C75A C74A H74A 119.8 . . ?
C73A C74A H74A 119.8 . . ?
C74A C75A C76A 120.5(4) . . ?
C74A C75A H75A 119.7 . . ?
C76A C75A H75A 119.7 . . ?
C71A C76A C75A 119.6(4) . . ?
C71A C76A H76A 120.2 . . ?
C75A C76A H76A 120.2 . . ?
C86A C81A C82A 121.4(4) . . ?
C86A C81A O8A 122.7(4) . . ?
C82A C81A O8A 115.6(4) . . ?
C83A C82A C81A 117.9(4) . . ?
C83A C82A N1A 124.5(4) . . ?
C81A C82A N1A 117.7(3) . . ?
C82A C83A C84A 120.6(4) . . ?
C82A C83A H83A 119.7 . . ?
C84A C83A H83A 119.7 . . ?
C85A C84A C83A 120.3(4) . . ?
C85A C84A H84A 119.8 . . ?
C83A C84A H84A 119.8 . . ?
C86A C85A C84A 119.0(4) . . ?
C86A C85A H85A 120.5 . . ?
C84A C85A H85A 120.5 . . ?
C85A C86A C81A 120.7(4) . . ?
C85A C86A H86A 119.6 . . ?
C81A C86A H86A 119.6 . . ?
C105 O101 C102 108.2(3) . . ?
O101 C102 C103 106.9(3) . . ?
O101 C102 H10A 110.3 . . ?
C103 C102 H10A 110.3 . . ?
O101 C102 H10B 110.3 . . ?
C103 C102 H10B 110.3 . . ?
H10A C102 H10B 108.6 . . ?
C104 C103 C102 103.5(4) . . ?
C104 C103 H10C 111.1 . . ?
C102 C103 H10C 111.1 . . ?
C104 C103 H10D 111.1 . . ?
C102 C103 H10D 111.1 . . ?
H10C C103 H10D 109.0 . . ?
C105 C104 C103 102.2(4) . . ?
C105 C104 H10E 111.3 . . ?
C103 C104 H10E 111.3 . . ?
C105 C104 H10F 111.3 . . ?
C103 C104 H10F 111.3 . . ?
H10E C104 H10F 109.2 . . ?
O101 C105 C104 106.2(4) . . ?
O101 C105 H10G 110.5 . . ?
C104 C105 H10G 110.5 . . ?
O101 C105 H10H 110.5 . . ?
C104 C105 H10H 110.5 . . ?
H10G C105 H10H 108.7 . . ?
C115 O111 C112 109.5(3) . . ?
O111 C112 C113 106.9(5) . . ?
O111 C112 H11A 110.3 . . ?
C113 C112 H11A 110.3 . . ?
O111 C112 H11B 110.3 . . ?
C113 C112 H11B 110.3 . . ?
H11A C112 H11B 108.6 . . ?
C114 C113 C112 108.0(5) . . ?
C114 C113 H11C 110.1 . . ?
C112 C113 H11C 110.1 . . ?
C114 C113 H11D 110.1 . . ?
C112 C113 H11D 110.1 . . ?
H11C C113 H11D 108.4 . . ?
C113 C114 C115 106.7(5) . . ?
C113 C114 H11E 110.4 . . ?
C115 C114 H11E 110.4 . . ?
C113 C114 H11F 110.4 . . ?
C115 C114 H11F 110.4 . . ?
H11E C114 H11F 108.6 . . ?
O111 C115 C114 106.9(5) . . ?
O111 C115 H11G 110.3 . . ?
C114 C115 H11G 110.3 . . ?
O111 C115 H11H 110.3 . . ?
C114 C115 H11H 110.3 . . ?
H11G C115 H11H 108.6 . . ?
C125 O121 C122 109.5(3) . . ?
O121 C122 C123 105.4(4) . . ?
O121 C122 H12A 110.7 . . ?
C123 C122 H12A 110.7 . . ?
O121 C122 H12B 110.7 . . ?
C123 C122 H12B 110.7 . . ?
H12A C122 H12B 108.8 . . ?
C122 C123 C124 103.3(4) . . ?
C122 C123 H12C 111.1 . . ?
C124 C123 H12C 111.1 . . ?
C122 C123 H12D 111.1 . . ?
C124 C123 H12D 111.1 . . ?
H12C C123 H12D 109.1 . . ?
C123 C124 C125 102.1(4) . . ?
C123 C124 H12E 111.3 . . ?
C125 C124 H12E 111.3 . . ?
C123 C124 H12F 111.3 . . ?
C125 C124 H12F 111.3 . . ?
H12E C124 H12F 109.2 . . ?
O121 C125 C124 106.7(3) . . ?
O121 C125 H12G 110.4 . . ?
C124 C125 H12G 110.4 . . ?
O121 C125 H12H 110.4 . . ?
C124 C125 H12H 110.4 . . ?
H12G C125 H12H 108.6 . . ?
C132 O131 C135 111.8(4) . . ?
O131 C132 C133 104.6(6) . . ?
O131 C132 H13B 110.8 . . ?
C133 C132 H13B 110.8 . . ?
O131 C132 H13C 110.8 . . ?
C133 C132 H13C 110.8 . . ?
H13B C132 H13C 108.9 . . ?
C134 C133 C132 104.6(5) . . ?
C134 C133 H13D 110.8 . . ?
C132 C133 H13D 110.8 . . ?
C134 C133 H13E 110.8 . . ?
C132 C133 H13E 110.8 . . ?
H13D C133 H13E 108.9 . . ?
C133 C134 C135 110.4(7) . . ?
C133 C134 H13F 109.6 . . ?
C135 C134 H13F 109.6 . . ?
C133 C134 H13G 109.6 . . ?
C135 C134 H13G 109.6 . . ?
H13F C134 H13G 108.1 . . ?
O131 C135 C134 103.2(7) . . ?
O131 C135 H13H 111.1 . . ?
C134 C135 H13H 111.1 . . ?
O131 C135 H13I 111.1 . . ?
C134 C135 H13I 111.1 . . ?
H13H C135 H13I 109.1 . . ?
C142 O141 C145 108.9(3) . . ?
O141 C142 C143 106.9(3) . . ?
O141 C142 H14B 110.3 . . ?
C143 C142 H14B 110.3 . . ?
O141 C142 H14C 110.3 . . ?
C143 C142 H14C 110.3 . . ?
H14B C142 H14C 108.6 . . ?
C142 C143 C144 101.8(3) . . ?
C142 C143 H14D 111.4 . . ?
C144 C143 H14D 111.4 . . ?
C142 C143 H14E 111.4 . . ?
C144 C143 H14E 111.4 . . ?
H14D C143 H14E 109.3 . . ?
C145 C144 C143 104.9(4) . . ?
C145 C144 H14F 110.8 . . ?
C143 C144 H14F 110.8 . . ?
C145 C144 H14G 110.8 . . ?
C143 C144 H14G 110.8 . . ?
H14F C144 H14G 108.8 . . ?
O141 C145 C144 105.5(3) . . ?
O141 C145 H14H 110.6 . . ?
C144 C145 H14H 110.6 . . ?
O141 C145 H14I 110.6 . . ?
C144 C145 H14I 110.6 . . ?
H14H C145 H14I 108.8 . . ?
C152 O151 C155 110.4(3) . . ?
O151 C152 C153 106.2(4) . . ?
O151 C152 H15B 110.5 . . ?
C153 C152 H15B 110.5 . . ?
O151 C152 H15C 110.5 . . ?
C153 C152 H15C 110.5 . . ?
H15B C152 H15C 108.7 . . ?
C154 C153 C152 102.8(4) . . ?
C154 C153 H15D 111.2 . . ?
C152 C153 H15D 111.2 . . ?
C154 C153 H15E 111.2 . . ?
C152 C153 H15E 111.2 . . ?
H15D C153 H15E 109.1 . . ?
C153 C154 C155 103.2(4) . . ?
C153 C154 H15F 111.1 . . ?
C155 C154 H15F 111.1 . . ?
C153 C154 H15G 111.1 . . ?
C155 C154 H15G 111.1 . . ?
H15F C154 H15G 109.1 . . ?
O151 C155 C154 104.9(4) . . ?
O151 C155 H15H 110.8 . . ?
C154 C155 H15H 110.8 . . ?
O151 C155 H15I 110.8 . . ?
C154 C155 H15I 110.8 . . ?
H15H C155 H15I 108.8 . . ?
C162 O161 C165 107.1(3) . . ?
O161 C162 C163 107.5(4) . . ?
O161 C162 H16B 110.2 . . ?
C163 C162 H16B 110.2 . . ?
O161 C162 H16C 110.2 . . ?
C163 C162 H16C 110.2 . . ?
H16B C162 H16C 108.5 . . ?
C164 C163 C162 105.0(5) . . ?
C164 C163 H16D 110.8 . . ?
C162 C163 H16D 110.8 . . ?
C164 C163 H16E 110.8 . . ?
C162 C163 H16E 110.8 . . ?
H16D C163 H16E 108.8 . . ?
C163 C164 C165 104.5(5) . . ?
C163 C164 H16F 110.9 . . ?
C165 C164 H16F 110.9 . . ?
C163 C164 H16G 110.9 . . ?
C165 C164 H16G 110.9 . . ?
H16F C164 H16G 108.9 . . ?
O161 C165 C164 105.6(4) . . ?
O161 C165 H16H 110.6 . . ?
C164 C165 H16H 110.6 . . ?
O161 C165 H16I 110.6 . . ?
C164 C165 H16I 110.6 . . ?
H16H C165 H16I 108.7 . . ?
C172 O171 C175 109.5(3) . . ?
O171 C172 C173 105.6(4) . . ?
O171 C172 H17A 110.6 . . ?
C173 C172 H17A 110.6 . . ?
O171 C172 H17B 110.6 . . ?
C173 C172 H17B 110.6 . . ?
H17A C172 H17B 108.8 . . ?
C172 C173 C174 102.7(4) . . ?
C172 C173 H17C 111.2 . . ?
C174 C173 H17C 111.2 . . ?
C172 C173 H17D 111.2 . . ?
C174 C173 H17D 111.2 . . ?
H17C C173 H17D 109.1 . . ?
C175 C174 C173 101.8(4) . . ?
C175 C174 H17E 111.4 . . ?
C173 C174 H17E 111.4 . . ?
C175 C174 H17F 111.4 . . ?
C173 C174 H17F 111.4 . . ?
H17E C174 H17F 109.3 . . ?
O171 C175 C174 106.4(5) . . ?
O171 C175 H17G 110.4 . . ?
C174 C175 H17G 110.4 . . ?
O171 C175 H17H 110.4 . . ?
C174 C175 H17H 110.4 . . ?
H17G C175 H17H 108.6 . . ?
C185 O181 C182 109.0(3) . . ?
C183 C182 O181 105.9(4) . . ?
C183 C182 H18A 110.6 . . ?
O181 C182 H18A 110.6 . . ?
C183 C182 H18B 110.6 . . ?
O181 C182 H18B 110.6 . . ?
H18A C182 H18B 108.7 . . ?
C184 C183 C182 110.6(5) . . ?
C184 C183 H18C 109.5 . . ?
C182 C183 H18C 109.5 . . ?
C184 C183 H18D 109.5 . . ?
C182 C183 H18D 109.5 . . ?
H18C C183 H18D 108.1 . . ?
C183 C184 C185 105.8(4) . . ?
C183 C184 H18E 110.6 . . ?
C185 C184 H18E 110.6 . . ?
C183 C184 H18F 110.6 . . ?
C185 C184 H18F 110.6 . . ?
H18E C184 H18F 108.7 . . ?
O181 C185 C184 106.8(4) . . ?
O181 C185 H18G 110.4 . . ?
C184 C185 H18G 110.4 . . ?
O181 C185 H18H 110.4 . . ?
C184 C185 H18H 110.4 . . ?
H18G C185 H18H 108.6 . . ?
C192 O191 C195 107.9(3) . . ?
O191 C192 C193 110.4(4) . . ?
O191 C192 H19A 109.6 . . ?
C193 C192 H19A 109.6 . . ?
O191 C192 H19B 109.6 . . ?
C193 C192 H19B 109.6 . . ?
H19A C192 H19B 108.1 . . ?
C192 C193 C194 103.1(4) . . ?
C192 C193 H19C 111.1 . . ?
C194 C193 H19C 111.1 . . ?
C192 C193 H19D 111.1 . . ?
C194 C193 H19D 111.1 . . ?
H19C C193 H19D 109.1 . . ?
C195 C194 C193 103.1(4) . . ?
C195 C194 H19E 111.2 . . ?
C193 C194 H19E 111.2 . . ?
C195 C194 H19F 111.2 . . ?
C193 C194 H19F 111.2 . . ?
H19E C194 H19F 109.1 . . ?
O191 C195 C194 107.4(4) . . ?
O191 C195 H19G 110.2 . . ?
C194 C195 H19G 110.2 . . ?
O191 C195 H19H 110.2 . . ?
C194 C195 H19H 110.2 . . ?
H19G C195 H19H 108.5 . . ?

loop_
_geom_bond_atom_site_label_1
_geom_bond_atom_site_label_2
_geom_bond_distance
_geom_bond_site_symmetry_2
_geom_bond_publ_flag
O1 C1 1.221(4) . ?
N1 C1 1.374(5) . ?
N1 C82 1.414(4) . ?
N1 H1 0.8800 . ?
C1 N2 1.380(5) . ?
O2 C12 1.407(5) . ?
O2 C21 1.410(5) . ?
N2 C11 1.405(5) . ?
N2 H2 0.8800 . ?
C2 O3 1.224(4) . ?
C2 N3 1.378(6) . ?
C2 N4 1.383(6) . ?
N3 C22 1.402(6) . ?
N3 H3 0.8800 . ?
C3 O7 1.222(4) . ?
C3 N8 1.374(6) . ?
C3 N7 1.386(6) . ?
O4 C32 1.396(4) . ?
O4 C41 1.406(4) . ?
N4 C31 1.407(6) . ?
N4 H4 0.8800 . ?
C4 O5 1.216(4) . ?
C4 N5 1.391(5) . ?
C4 N6 1.390(5) . ?
N5 C42 1.399(4) . ?
N5 H5 0.8800 . ?
O6 C61 1.394(5) . ?
O6 C52 1.409(5) . ?
N6 C51 1.407(4) . ?
N6 H6 0.8800 . ?
N7 C62 1.400(6) . ?
N7 H7 0.8800 . ?
O8 C81 1.388(4) . ?
O8 C72 1.405(5) . ?
N8 C71 1.411(6) . ?
N8 H8 0.8800 . ?
C11 C16 1.389(6) . ?
C11 C12 1.401(5) . ?
C12 C13 1.383(5) . ?
C13 C14 1.381(6) . ?
C13 H13 0.9500 . ?
C14 C15 1.389(5) . ?
C14 H14 0.9500 . ?
C15 C16 1.401(5) . ?
C15 H15 0.9500 . ?
C16 H16 0.9500 . ?
C21 C26 1.366(6) . ?
C21 C22 1.400(6) . ?
C22 C23 1.399(6) . ?
C23 C24 1.409(7) . ?
C23 H23 0.9500 . ?
C24 C25 1.374(6) . ?
C24 H24 0.9500 . ?
C25 C26 1.381(5) . ?
C25 H25 0.9500 . ?
C26 H26 0.9500 . ?
C31 C36 1.388(5) . ?
C31 C32 1.391(6) . ?
C32 C33 1.379(7) . ?
C33 C34 1.380(5) . ?
C33 H33 0.9500 . ?
C34 C35 1.385(6) . ?
C34 H34 0.9500 . ?
C35 C36 1.380(7) . ?
C35 H35 0.9500 . ?
C36 H36 0.9500 . ?
C41 C46 1.372(5) . ?
C41 C42 1.401(5) . ?
C42 C43 1.393(5) . ?
C43 C44 1.389(5) . ?
C43 H43 0.9500 . ?
C44 C45 1.394(5) . ?
C44 H44 0.9500 . ?
C45 C46 1.388(5) . ?
C45 H45 0.9500 . ?
C46 H46 0.9500 . ?
C51 C56 1.385(6) . ?
C51 C52 1.386(5) . ?
C52 C53 1.378(5) . ?
C53 C54 1.376(6) . ?
C53 H53 0.9500 . ?
C54 C55 1.381(5) . ?
C54 H54 0.9500 . ?
C55 C56 1.397(5) . ?
C55 H55 0.9500 . ?
C56 H56 0.9500 . ?
C61 C66 1.384(6) . ?
C61 C62 1.397(6) . ?
C62 C63 1.389(6) . ?
C63 C64 1.377(7) . ?
C63 H63 0.9500 . ?
C64 C65 1.376(6) . ?
C64 H64 0.9500 . ?
C65 C66 1.389(6) . ?
C65 H65 0.9500 . ?
C66 H66 0.9500 . ?
C71 C76 1.378(5) . ?
C71 C72 1.398(6) . ?
C72 C73 1.359(6) . ?
C73 C74 1.386(6) . ?
C73 H73 0.9500 . ?
C74 C75 1.394(7) . ?
C74 H74 0.9500 . ?
C75 C76 1.376(7) . ?
C75 H75 0.9500 . ?
C76 H76 0.9500 . ?
C81 C86 1.376(5) . ?
C81 C82 1.397(5) . ?
C82 C83 1.386(5) . ?
C83 C84 1.384(5) . ?
C83 H83 0.9500 . ?
C84 C85 1.380(5) . ?
C84 H84 0.9500 . ?
C85 C86 1.377(5) . ?
C85 H85 0.9500 . ?
C86 H86 0.9500 . ?
O1A C1A 1.215(5) . ?
N1A C1A 1.388(5) . ?
N1A C82A 1.415(4) . ?
N1A H1A 0.8800 . ?
C1A N2A 1.381(5) . ?
O2A C21A 1.398(5) . ?
O2A C12A 1.413(5) . ?
N2A C11A 1.413(5) . ?
N2A H2A 0.8800 . ?
O3A C3A 1.230(4) . ?
N3A C3A 1.370(6) . ?
N3A C22A 1.416(6) . ?
N3A H3A 0.8800 . ?
C3A N4A 1.379(6) . ?
N4A C31A 1.407(6) . ?
N4A H4A 0.8800 . ?
O4A C41A 1.399(4) . ?
O4A C32A 1.408(4) . ?
O5A C5A 1.207(5) . ?
N5A C5A 1.395(5) . ?
N5A C42A 1.406(4) . ?
N5A H5A 0.8800 . ?
C5A N6A 1.397(5) . ?
O6A C52A 1.397(5) . ?
O6A C61A 1.405(5) . ?
N6A C51A 1.410(4) . ?
N6A H6A 0.8800 . ?
O7A C7A 1.228(5) . ?
N7A C7A 1.382(6) . ?
N7A C62A 1.391(6) . ?
N7A H7A 0.8800 . ?
C7A N8A 1.373(6) . ?
N8A C71A 1.399(6) . ?
N8A H8A 0.8800 . ?
O8A C81A 1.393(5) . ?
O8A C72A 1.403(5) . ?
C11A C16A 1.390(6) . ?
C11A C12A 1.401(5) . ?
C12A C13A 1.386(5) . ?
C13A C14A 1.383(6) . ?
C13A H13A 0.9500 . ?
C14A C15A 1.379(5) . ?
C14A H14A 0.9500 . ?
C15A C16A 1.387(5) . ?
C15A H15A 0.9500 . ?
C16A H16A 0.9500 . ?
C21A C26A 1.374(6) . ?
C21A C22A 1.391(6) . ?
C22A C23A 1.400(5) . ?
C23A C24A 1.388(6) . ?
C23A H23A 0.9500 . ?
C24A C25A 1.376(6) . ?
C24A H24A 0.9500 . ?
C25A C26A 1.387(6) . ?
C25A H25A 0.9500 . ?
C26A H26A 0.9500 . ?
C31A C32A 1.381(7) . ?
C31A C36A 1.386(5) . ?
C32A C33A 1.369(7) . ?
C33A C34A 1.382(6) . ?
C33A H33A 0.9500 . ?
C34A C35A 1.396(7) . ?
C34A H34A 0.9500 . ?
C35A C36A 1.380(6) . ?
C35A H35A 0.9500 . ?
C36A H36A 0.9500 . ?
C41A C46A 1.358(5) . ?
C41A C42A 1.402(5) . ?
C42A C43A 1.391(5) . ?
C43A C44A 1.393(5) . ?
C43A H43A 0.9500 . ?
C44A C45A 1.373(5) . ?
C44A H44A 0.9500 . ?
C45A C46A 1.400(5) . ?
C45A H45A 0.9500 . ?
C46A H46A 0.9500 . ?
C51A C56A 1.377(5) . ?
C51A C52A 1.394(5) . ?
C52A C53A 1.380(5) . ?
C53A C54A 1.369(6) . ?
C53A H53A 0.9500 . ?
C54A C55A 1.376(5) . ?
C54A H54A 0.9500 . ?
C55A C56A 1.405(5) . ?
C55A H55A 0.9500 . ?
C56A H56A 0.9500 . ?
C61A C66A 1.359(7) . ?
C61A C62A 1.393(6) . ?
C62A C63A 1.405(5) . ?
C63A C64A 1.384(6) . ?
C63A H63A 0.9500 . ?
C64A C65A 1.404(6) . ?
C64A H64A 0.9500 . ?
C65A C66A 1.383(6) . ?
C65A H65A 0.9500 . ?
C66A H66A 0.9500 . ?
C71A C76A 1.395(6) . ?
C71A C72A 1.406(6) . ?
C72A C73A 1.356(6) . ?
C73A C74A 1.380(6) . ?
C73A H73A 0.9500 . ?
C74A C75A 1.377(6) . ?
C74A H74A 0.9500 . ?
C75A C76A 1.400(6) . ?
C75A H75A 0.9500 . ?
C76A H76A 0.9500 . ?
C81A C86A 1.372(5) . ?
C81A C82A 1.390(5) . ?
C82A C83A 1.381(5) . ?
C83A C84A 1.389(5) . ?
C83A H83A 0.9500 . ?
C84A C85A 1.389(5) . ?
C84A H84A 0.9500 . ?
C85A C86A 1.363(5) . ?
C85A H85A 0.9500 . ?
C86A H86A 0.9500 . ?
O101 C105 1.427(4) . ?
O101 C102 1.435(5) . ?
C102 C103 1.514(6) . ?
C102 H10A 0.9900 . ?
C102 H10B 0.9900 . ?
C103 C104 1.501(6) . ?
C103 H10C 0.9900 . ?
C103 H10D 0.9900 . ?
C104 C105 1.487(6) . ?
C104 H10E 0.9900 . ?
C104 H10F 0.9900 . ?
C105 H10G 0.9900 . ?
C105 H10H 0.9900 . ?
O111 C115 1.432(6) . ?
O111 C112 1.456(5) . ?
C112 C113 1.469(7) . ?
C112 H11A 0.9900 . ?
C112 H11B 0.9900 . ?
C113 C114 1.449(8) . ?
C113 H11C 0.9900 . ?
C113 H11D 0.9900 . ?
C114 C115 1.497(6) . ?
C114 H11E 0.9900 . ?
C114 H11F 0.9900 . ?
C115 H11G 0.9900 . ?
C115 H11H 0.9900 . ?
O121 C125 1.447(4) . ?
O121 C122 1.455(5) . ?
C122 C123 1.510(6) . ?
C122 H12A 0.9900 . ?
C122 H12B 0.9900 . ?
C123 C124 1.522(6) . ?
C123 H12C 0.9900 . ?
C123 H12D 0.9900 . ?
C124 C125 1.524(6) . ?
C124 H12E 0.9900 . ?
C124 H12F 0.9900 . ?
C125 H12G 0.9900 . ?
C125 H12H 0.9900 . ?
O131 C132 1.441(6) . ?
O131 C135 1.446(6) . ?
C132 C133 1.545(9) . ?
C132 H13B 0.9900 . ?
C132 H13C 0.9900 . ?
C133 C134 1.402(13) . ?
C133 H13D 0.9900 . ?
C133 H13E 0.9900 . ?
C134 C135 1.489(10) . ?
C134 H13F 0.9900 . ?
C134 H13G 0.9900 . ?
C135 H13H 0.9900 . ?
C135 H13I 0.9900 . ?
O141 C142 1.447(4) . ?
O141 C145 1.469(4) . ?
C142 C143 1.511(6) . ?
C142 H14B 0.9900 . ?
C142 H14C 0.9900 . ?
C143 C144 1.515(6) . ?
C143 H14D 0.9900 . ?
C143 H14E 0.9900 . ?
C144 C145 1.486(6) . ?
C144 H14F 0.9900 . ?
C144 H14G 0.9900 . ?
C145 H14H 0.9900 . ?
C145 H14I 0.9900 . ?
O151 C152 1.444(6) . ?
O151 C155 1.462(5) . ?
C152 C153 1.533(6) . ?
C152 H15B 0.9900 . ?
C152 H15C 0.9900 . ?
C153 C154 1.516(7) . ?
C153 H15D 0.9900 . ?
C153 H15E 0.9900 . ?
C154 C155 1.541(6) . ?
C154 H15F 0.9900 . ?
C154 H15G 0.9900 . ?
C155 H15H 0.9900 . ?
C155 H15I 0.9900 . ?
O161 C162 1.454(5) . ?
O161 C165 1.464(5) . ?
C162 C163 1.498(7) . ?
C162 H16B 0.9900 . ?
C162 H16C 0.9900 . ?
C163 C164 1.449(7) . ?
C163 H16D 0.9900 . ?
C163 H16E 0.9900 . ?
C164 C165 1.505(7) . ?
C164 H16F 0.9900 . ?
C164 H16G 0.9900 . ?
C165 H16H 0.9900 . ?
C165 H16I 0.9900 . ?
O171 C172 1.444(6) . ?
O171 C175 1.445(6) . ?
C172 C173 1.521(6) . ?
C172 H17A 0.9900 . ?
C172 H17B 0.9900 . ?
C173 C174 1.532(8) . ?
C173 H17C 0.9900 . ?
C173 H17D 0.9900 . ?
C174 C175 1.489(7) . ?
C174 H17E 0.9900 . ?
C174 H17F 0.9900 . ?
C175 H17G 0.9900 . ?
C175 H17H 0.9900 . ?
O181 C185 1.436(4) . ?
O181 C182 1.460(5) . ?
C182 C183 1.452(7) . ?
C182 H18A 0.9900 . ?
C182 H18B 0.9900 . ?
C183 C184 1.406(6) . ?
C183 H18C 0.9900 . ?
C183 H18D 0.9900 . ?
C184 C185 1.512(6) . ?
C184 H18E 0.9900 . ?
C184 H18F 0.9900 . ?
C185 H18G 0.9900 . ?
C185 H18H 0.9900 . ?
O191 C192 1.400(5) . ?
O191 C195 1.428(5) . ?
C192 C193 1.475(6) . ?
C192 H19A 0.9900 . ?
C192 H19B 0.9900 . ?
C193 C194 1.508(6) . ?
C193 H19C 0.9900 . ?
C193 H19D 0.9900 . ?
C194 C195 1.499(6) . ?
C194 H19E 0.9900 . ?
C194 H19F 0.9900 . ?
C195 H19G 0.9900 . ?
C195 H19H 0.9900 . ?

loop_
_geom_hbond_atom_site_label_D
_geom_hbond_atom_site_label_H
_geom_hbond_atom_site_label_A
_geom_hbond_distance_DH
_geom_hbond_distance_HA
_geom_hbond_distance_DA
_geom_hbond_angle_DHA
_geom_hbond_site_symmetry_A
N1 H1 O111 0.88 2.15 2.971(4) 155.1 .
N2 H2 O111 0.88 2.08 2.920(4) 158.6 .
N3 H3 O121 0.88 2.13 2.962(4) 158.3 .
N4 H4 O121 0.88 2.12 2.952(4) 157.1 .
N5 H5 O131 0.88 2.13 2.939(4) 152.6 .
N6 H6 O131 0.88 2.07 2.906(4) 158.3 .
N7 H7 O141 0.88 2.14 2.969(4) 156.7 .
N8 H8 O141 0.88 2.14 2.975(4) 158.6 .
N1A H1A O151 0.88 2.20 3.021(4) 155.2 .
N2A H2A O151 0.88 2.11 2.948(4) 158.9 .
N3A H3A O161 0.88 2.09 2.923(4) 158.1 .
N4A H4A O161 0.88 2.14 2.966(4) 155.1 .
N5A H5A O171 0.88 2.12 2.927(4) 151.4 .
N6A H6A O171 0.88 2.05 2.890(4) 159.2 .
N7A H7A O181 0.88 2.10 2.949(4) 160.7 .
N8A H8A O181 0.88 2.16 2.982(4) 156.1 .

loop_
_geom_torsion_atom_site_label_1
_geom_torsion_atom_site_label_2
_geom_torsion_atom_site_label_3
_geom_torsion_atom_site_label_4
_geom_torsion
_geom_torsion_site_symmetry_1
_geom_torsion_site_symmetry_2
_geom_torsion_site_symmetry_3
_geom_torsion_site_symmetry_4
_geom_torsion_publ_flag
C82 N1 C1 O1 -9.7(7) . . . . ?
C82 N1 C1 N2 171.6(4) . . . . ?
O1 C1 N2 C11 6.9(8) . . . . ?
N1 C1 N2 C11 -174.4(4) . . . . ?
O3 C2 N3 C22 3.0(7) . . . . ?
N4 C2 N3 C22 -178.6(4) . . . . ?
O3 C2 N4 C31 -4.4(6) . . . . ?
N3 C2 N4 C31 177.2(3) . . . . ?
O5 C4 N5 C42 -11.8(8) . . . . ?
N6 C4 N5 C42 168.0(4) . . . . ?
O5 C4 N6 C51 4.8(8) . . . . ?
N5 C4 N6 C51 -175.0(4) . . . . ?
O7 C3 N7 C62 -0.5(7) . . . . ?
N8 C3 N7 C62 179.9(3) . . . . ?
O7 C3 N8 C71 -5.4(7) . . . . ?
N7 C3 N8 C71 174.2(3) . . . . ?
C1 N2 C11 C16 17.3(8) . . . . ?
C1 N2 C11 C12 -164.2(4) . . . . ?
C16 C11 C12 C13 1.1(7) . . . . ?
N2 C11 C12 C13 -177.5(4) . . . . ?
C16 C11 C12 O2 -173.4(4) . . . . ?
N2 C11 C12 O2 7.9(6) . . . . ?
C21 O2 C12 C13 64.7(5) . . . . ?
C21 O2 C12 C11 -120.7(4) . . . . ?
C11 C12 C13 C14 0.9(7) . . . . ?
O2 C12 C13 C14 175.2(4) . . . . ?
C12 C13 C14 C15 -2.3(7) . . . . ?
C13 C14 C15 C16 1.7(7) . . . . ?
C12 C11 C16 C15 -1.7(7) . . . . ?
N2 C11 C16 C15 176.8(4) . . . . ?
C14 C15 C16 C11 0.3(7) . . . . ?
C12 O2 C21 C26 33.2(5) . . . . ?
C12 O2 C21 C22 -151.6(4) . . . . ?
C26 C21 C22 C23 -0.9(6) . . . . ?
O2 C21 C22 C23 -176.2(3) . . . . ?
C26 C21 C22 N3 -179.2(4) . . . . ?
O2 C21 C22 N3 5.5(5) . . . . ?
C2 N3 C22 C23 1.0(6) . . . . ?
C2 N3 C22 C21 179.2(4) . . . . ?
C21 C22 C23 C24 1.3(6) . . . . ?
N3 C22 C23 C24 179.5(4) . . . . ?
C22 C23 C24 C25 -2.1(6) . . . . ?
C23 C24 C25 C26 2.5(6) . . . . ?
C22 C21 C26 C25 1.3(6) . . . . ?
O2 C21 C26 C25 176.1(3) . . . . ?
C24 C25 C26 C21 -2.0(6) . . . . ?
C2 N4 C31 C36 -21.7(6) . . . . ?
C2 N4 C31 C32 159.6(4) . . . . ?
C36 C31 C32 C33 -1.2(6) . . . . ?
N4 C31 C32 C33 177.6(4) . . . . ?
C36 C31 C32 O4 175.1(3) . . . . ?
N4 C31 C32 O4 -6.1(5) . . . . ?
C41 O4 C32 C33 -72.6(5) . . . . ?
C41 O4 C32 C31 111.1(4) . . . . ?
C31 C32 C33 C34 1.1(6) . . . . ?
O4 C32 C33 C34 -175.1(3) . . . . ?
C32 C33 C34 C35 -1.0(6) . . . . ?
C33 C34 C35 C36 1.0(6) . . . . ?
C34 C35 C36 C31 -1.2(6) . . . . ?
C32 C31 C36 C35 1.3(6) . . . . ?
N4 C31 C36 C35 -177.5(4) . . . . ?
C32 O4 C41 C46 -18.0(7) . . . . ?
C32 O4 C41 C42 163.8(4) . . . . ?
C4 N5 C42 C43 15.3(7) . . . . ?
C4 N5 C42 C41 -165.7(5) . . . . ?
C46 C41 C42 C43 -2.3(7) . . . . ?
O4 C41 C42 C43 175.9(4) . . . . ?
C46 C41 C42 N5 178.7(5) . . . . ?
O4 C41 C42 N5 -3.2(6) . . . . ?
N5 C42 C43 C44 -176.1(5) . . . . ?
C41 C42 C43 C44 5.0(7) . . . . ?
C42 C43 C44 C45 -4.6(7) . . . . ?
C43 C44 C45 C46 1.3(7) . . . . ?
C42 C41 C46 C45 -0.9(7) . . . . ?
O4 C41 C46 C45 -178.9(4) . . . . ?
C44 C45 C46 C41 1.5(7) . . . . ?
C4 N6 C51 C56 17.9(7) . . . . ?
C4 N6 C51 C52 -163.0(5) . . . . ?
C56 C51 C52 C53 0.7(7) . . . . ?
N6 C51 C52 C53 -178.5(4) . . . . ?
C56 C51 C52 O6 -173.7(4) . . . . ?
N6 C51 C52 O6 7.1(6) . . . . ?
C61 O6 C52 C53 69.3(6) . . . . ?
C61 O6 C52 C51 -116.2(4) . . . . ?
C51 C52 C53 C54 0.2(8) . . . . ?
O6 C52 C53 C54 174.5(4) . . . . ?
C52 C53 C54 C55 -0.7(8) . . . . ?
C53 C54 C55 C56 0.2(7) . . . . ?
C52 C51 C56 C55 -1.2(7) . . . . ?
N6 C51 C56 C55 177.9(4) . . . . ?
C54 C55 C56 C51 0.8(7) . . . . ?
C52 O6 C61 C66 26.8(6) . . . . ?
C52 O6 C61 C62 -155.6(4) . . . . ?
C66 C61 C62 C63 1.1(6) . . . . ?
O6 C61 C62 C63 -176.6(3) . . . . ?
C66 C61 C62 N7 -178.9(4) . . . . ?
O6 C61 C62 N7 3.5(5) . . . . ?
C3 N7 C62 C63 1.7(6) . . . . ?
C3 N7 C62 C61 -178.3(4) . . . . ?
C61 C62 C63 C64 0.6(6) . . . . ?
N7 C62 C63 C64 -179.4(4) . . . . ?
C62 C63 C64 C65 -1.5(6) . . . . ?
C63 C64 C65 C66 0.8(6) . . . . ?
O6 C61 C66 C65 175.6(3) . . . . ?
C62 C61 C66 C65 -1.9(7) . . . . ?
C64 C65 C66 C61 0.9(6) . . . . ?
C3 N8 C71 C76 -14.3(6) . . . . ?
C3 N8 C71 C72 166.9(4) . . . . ?
C76 C71 C72 C73 -1.2(6) . . . . ?
N8 C71 C72 C73 177.7(4) . . . . ?
C76 C71 C72 O8 172.8(3) . . . . ?
N8 C71 C72 O8 -8.3(5) . . . . ?
C81 O8 C72 C73 -64.2(5) . . . . ?
C81 O8 C72 C71 121.6(4) . . . . ?
C71 C72 C73 C74 0.6(6) . . . . ?
O8 C72 C73 C74 -173.1(3) . . . . ?
C72 C73 C74 C75 0.0(6) . . . . ?
C73 C74 C75 C76 0.1(6) . . . . ?
C74 C75 C76 C71 -0.8(6) . . . . ?
C72 C71 C76 C75 1.3(6) . . . . ?
N8 C71 C76 C75 -177.5(4) . . . . ?
C72 O8 C81 C86 -27.1(7) . . . . ?
C72 O8 C81 C82 154.7(4) . . . . ?
C86 C81 C82 C83 -2.7(7) . . . . ?
O8 C81 C82 C83 175.6(4) . . . . ?
C86 C81 C82 N1 177.5(4) . . . . ?
O8 C81 C82 N1 -4.2(6) . . . . ?
C1 N1 C82 C83 7.9(7) . . . . ?
C1 N1 C82 C81 -172.3(4) . . . . ?
C81 C82 C83 C84 2.9(7) . . . . ?
N1 C82 C83 C84 -177.4(5) . . . . ?
C82 C83 C84 C85 -2.7(7) . . . . ?
C83 C84 C85 C86 2.1(7) . . . . ?
O8 C81 C86 C85 -175.8(5) . . . . ?
C82 C81 C86 C85 2.2(7) . . . . ?
C84 C85 C86 C81 -1.9(7) . . . . ?
C82A N1A C1A O1A -6.6(7) . . . . ?
C82A N1A C1A N2A 173.0(4) . . . . ?
O1A C1A N2A C11A 4.2(7) . . . . ?
N1A C1A N2A C11A -175.4(4) . . . . ?
C22A N3A C3A O3A 6.7(7) . . . . ?
C22A N3A C3A N4A -173.4(4) . . . . ?
O3A C3A N4A C31A -7.9(7) . . . . ?
N3A C3A N4A C31A 172.2(4) . . . . ?
C42A N5A C5A O5A -12.9(8) . . . . ?
C42A N5A C5A N6A 167.1(4) . . . . ?
O5A C5A N6A C51A 2.6(8) . . . . ?
N5A C5A N6A C51A -177.5(4) . . . . ?
C62A N7A C7A O7A 2.5(7) . . . . ?
C62A N7A C7A N8A -178.0(4) . . . . ?
O7A C7A N8A C71A -10.3(7) . . . . ?
N7A C7A N8A C71A 170.2(4) . . . . ?
C1A N2A C11A C16A 16.9(7) . . . . ?
C1A N2A C11A C12A -165.4(4) . . . . ?
C16A C11A C12A C13A 2.1(7) . . . . ?
N2A C11A C12A C13A -175.9(4) . . . . ?
C16A C11A C12A O2A -175.6(4) . . . . ?
N2A C11A C12A O2A 6.4(6) . . . . ?
C21A O2A C12A C13A 52.8(6) . . . . ?
C21A O2A C12A C11A -129.5(4) . . . . ?
C11A C12A C13A C14A -1.6(7) . . . . ?
O2A C12A C13A C14A 175.9(4) . . . . ?
C12A C13A C14A C15A 0.4(7) . . . . ?
C13A C14A C15A C16A 0.4(8) . . . . ?
C14A C15A C16A C11A 0.1(8) . . . . ?
C12A C11A C16A C15A -1.3(7) . . . . ?
N2A C11A C16A C15A 176.5(5) . . . . ?
C12A O2A C21A C26A 43.4(5) . . . . ?
C12A O2A C21A C22A -139.7(4) . . . . ?
C26A C21A C22A C23A 0.3(6) . . . . ?
O2A C21A C22A C23A -176.5(3) . . . . ?
C26A C21A C22A N3A -177.5(4) . . . . ?
O2A C21A C22A N3A 5.7(5) . . . . ?
C3A N3A C22A C21A -174.4(4) . . . . ?
C3A N3A C22A C23A 8.0(6) . . . . ?
C21A C22A C23A C24A -0.6(6) . . . . ?
N3A C22A C23A C24A 177.1(4) . . . . ?
C22A C23A C24A C25A -0.2(6) . . . . ?
C23A C24A C25A C26A 1.2(6) . . . . ?
C22A C21A C26A C25A 0.7(6) . . . . ?
O2A C21A C26A C25A 177.3(3) . . . . ?
C24A C25A C26A C21A -1.5(6) . . . . ?
C3A N4A C31A C32A 162.4(4) . . . . ?
C3A N4A C31A C36A -16.0(6) . . . . ?
C36A C31A C32A C33A -5.4(6) . . . . ?
N4A C31A C32A C33A 176.1(4) . . . . ?
C36A C31A C32A O4A 172.0(3) . . . . ?
N4A C31A C32A O4A -6.5(5) . . . . ?
C41A O4A C32A C33A -66.0(6) . . . . ?
C41A O4A C32A C31A 116.5(4) . . . . ?
C31A C32A C33A C34A 4.2(7) . . . . ?
O4A C32A C33A C34A -173.1(3) . . . . ?
C32A C33A C34A C35A -0.7(6) . . . . ?
C33A C34A C35A C36A -1.3(7) . . . . ?
C34A C35A C36A C31A 0.0(6) . . . . ?
C32A C31A C36A C35A 3.2(6) . . . . ?
N4A C31A C36A C35A -178.4(4) . . . . ?
C32A O4A C41A C46A -13.2(7) . . . . ?
C32A O4A C41A C42A 166.9(4) . . . . ?
C46A C41A C42A C43A -4.9(7) . . . . ?
O4A C41A C42A C43A 175.0(4) . . . . ?
C46A C41A C42A N5A 175.6(4) . . . . ?
O4A C41A C42A N5A -4.5(6) . . . . ?
C5A N5A C42A C43A 19.4(7) . . . . ?
C5A N5A C42A C41A -161.1(5) . . . . ?
C41A C42A C43A C44A 3.9(6) . . . . ?
N5A C42A C43A C44A -176.6(4) . . . . ?
C42A C43A C44A C45A -2.4(7) . . . . ?
C43A C44A C45A C46A 1.5(7) . . . . ?
O4A C41A C46A C45A -175.8(4) . . . . ?
C42A C41A C46A C45A 4.1(7) . . . . ?
C44A C45A C46A C41A -2.3(7) . . . . ?
C5A N6A C51A C56A 12.6(7) . . . . ?
C5A N6A C51A C52A -166.4(4) . . . . ?
C56A C51A C52A C53A 3.0(7) . . . . ?
N6A C51A C52A C53A -178.0(4) . . . . ?
C56A C51A C52A O6A -174.0(4) . . . . ?
N6A C51A C52A O6A 5.0(6) . . . . ?
C61A O6A C52A C53A 49.7(6) . . . . ?
C61A O6A C52A C51A -133.4(4) . . . . ?
C51A C52A C53A C54A -1.5(7) . . . . ?
O6A C52A C53A C54A 175.3(5) . . . . ?
C52A C53A C54A C55A -0.4(7) . . . . ?
C53A C54A C55A C56A 0.8(7) . . . . ?
C52A C51A C56A C55A -2.6(7) . . . . ?
N6A C51A C56A C55A 178.5(4) . . . . ?
C54A C55A C56A C51A 0.7(7) . . . . ?
C52A O6A C61A C66A 44.8(6) . . . . ?
C52A O6A C61A C62A -140.2(4) . . . . ?
C66A C61A C62A N7A -179.5(4) . . . . ?
O6A C61A C62A N7A 5.4(5) . . . . ?
C66A C61A C62A C63A -2.5(6) . . . . ?
O6A C61A C62A C63A -177.5(3) . . . . ?
C7A N7A C62A C61A -172.0(4) . . . . ?
C7A N7A C62A C63A 11.1(6) . . . . ?
C61A C62A C63A C64A 3.1(6) . . . . ?
N7A C62A C63A C64A 180.0(4) . . . . ?
C62A C63A C64A C65A -2.3(6) . . . . ?
C63A C64A C65A C66A 0.7(6) . . . . ?
C62A C61A C66A C65A 1.0(7) . . . . ?
O6A C61A C66A C65A 175.6(3) . . . . ?
C64A C65A C66A C61A 0.0(6) . . . . ?
C7A N8A C71A C76A 6.9(7) . . . . ?
C7A N8A C71A C72A -173.6(4) . . . . ?
C81A O8A C72A C73A -20.1(6) . . . . ?
C81A O8A C72A C71A 161.3(4) . . . . ?
C76A C71A C72A C73A -4.9(6) . . . . ?
N8A C71A C72A C73A 175.6(4) . . . . ?
C76A C71A C72A O8A 173.6(3) . . . . ?
N8A C71A C72A O8A -5.8(5) . . . . ?
O8A C72A C73A C74A -175.2(4) . . . . ?
C71A C72A C73A C74A 3.2(7) . . . . ?
C72A C73A C74A C75A -1.3(7) . . . . ?
C73A C74A C75A C76A 1.2(7) . . . . ?
N8A C71A C76A C75A -175.9(4) . . . . ?
C72A C71A C76A C75A 4.6(6) . . . . ?
C74A C75A C76A C71A -2.9(6) . . . . ?
C72A O8A C81A C86A -65.2(6) . . . . ?
C72A O8A C81A C82A 121.0(5) . . . . ?
C86A C81A C82A C83A -1.6(7) . . . . ?
O8A C81A C82A C83A 172.4(4) . . . . ?
C86A C81A C82A N1A 177.5(4) . . . . ?
O8A C81A C82A N1A -8.6(7) . . . . ?
C1A N1A C82A C83A -5.9(7) . . . . ?
C1A N1A C82A C81A 175.2(5) . . . . ?
C81A C82A C83A C84A 2.3(7) . . . . ?
N1A C82A C83A C84A -176.7(4) . . . . ?
C82A C83A C84A C85A -1.8(7) . . . . ?
C83A C84A C85A C86A 0.6(8) . . . . ?
C84A C85A C86A C81A 0.1(8) . . . . ?
C82A C81A C86A C85A 0.4(8) . . . . ?
O8A C81A C86A C85A -173.1(5) . . . . ?
C105 O101 C102 C103 3.0(5) . . . . ?
O101 C102 C103 C104 19.2(6) . . . . ?
C102 C103 C104 C105 -32.8(6) . . . . ?
C102 O101 C105 C104 -24.5(6) . . . . ?
C103 C104 C105 O101 35.8(6) . . . . ?
C115 O111 C112 C113 -1.8(5) . . . . ?
O111 C112 C113 C114 10.3(7) . . . . ?
C112 C113 C114 C115 -14.5(7) . . . . ?
C112 O111 C115 C114 -7.1(5) . . . . ?
C113 C114 C115 O111 13.3(6) . . . . ?
C125 O121 C122 C123 15.1(5) . . . . ?
O121 C122 C123 C124 -31.7(5) . . . . ?
C122 C123 C124 C125 35.4(5) . . . . ?
C122 O121 C125 C124 7.7(5) . . . . ?
C123 C124 C125 O121 -27.0(5) . . . . ?
C135 O131 C132 C133 5.2(5) . . . . ?
O131 C132 C133 C134 -17.7(8) . . . . ?
C132 C133 C134 C135 24.0(9) . . . . ?
C132 O131 C135 C134 8.5(6) . . . . ?
C133 C134 C135 O131 -20.8(8) . . . . ?
C145 O141 C142 C143 11.6(5) . . . . ?
O141 C142 C143 C144 -28.3(5) . . . . ?
C142 C143 C144 C145 34.5(5) . . . . ?
C142 O141 C145 C144 10.6(5) . . . . ?
C143 C144 C145 O141 -28.4(5) . . . . ?
C155 O151 C152 C153 9.8(4) . . . . ?
O151 C152 C153 C154 -28.2(4) . . . . ?
C152 C153 C154 C155 35.0(4) . . . . ?
C152 O151 C155 C154 12.5(4) . . . . ?
C153 C154 C155 O151 -29.8(4) . . . . ?
C165 O161 C162 C163 1.9(6) . . . . ?
O161 C162 C163 C164 -21.1(7) . . . . ?
C162 C163 C164 C165 31.3(7) . . . . ?
C162 O161 C165 C164 17.4(6) . . . . ?
C163 C164 C165 O161 -30.6(7) . . . . ?
C175 O171 C172 C173 7.0(5) . . . . ?
O171 C172 C173 C174 -27.2(5) . . . . ?
C172 C173 C174 C175 36.5(5) . . . . ?
C172 O171 C175 C174 16.9(5) . . . . ?
C173 C174 C175 O171 -33.2(5) . . . . ?
C185 O181 C182 C183 -4.9(6) . . . . ?
O181 C182 C183 C184 12.5(8) . . . . ?
C182 C183 C184 C185 -14.7(9) . . . . ?
C182 O181 C185 C184 -3.7(5) . . . . ?
C183 C184 C185 O181 11.2(7) . . . . ?
C195 O191 C192 C193 -3.4(6) . . . . ?
O191 C192 C193 C194 19.9(6) . . . . ?
C192 C193 C194 C195 -27.3(6) . . . . ?
C192 O191 C195 C194 -14.9(6) . . . . ?
C193 C194 C195 O191 26.6(6) . . . . ?
